data_2015290
loop_
_publ_author_name
'Mendoza, Mar\'ia del Consuelo'
'Bern\`es, Sylvain'
'Arroyo, Maribel'

_publ_section_title
;Tetrakis(pentafluorobenzenethiolato-\k<i>S</i>)(triphenylphosphine-\k<i>P</i>)osmium(IV):
 a <i>Z</i>' = 3 structure with a supramolecular double-stranded backbone
;
_journal_coeditor_code BM1627
_journal_issue 5
_journal_name_full 'Acta Crystallographica Section C'
_journal_page_first m201
_journal_page_last m204
_journal_paper_doi 10.1107/S0108270106011413
_journal_volume 62
_journal_year 2006
_chemical_formula_iupac '[Os (C6 F5 S)4 (C18 H15 P)]'
_chemical_formula_moiety 'C42 H15 F20 Os P S4'
_chemical_formula_sum 'C42 H15 F20 Os P S4'
_chemical_formula_weight 1248.95
_chemical_name_systematic
;
Tetrakis(pentafluorobenzenethiolato-\kS)(triphenylphosphine-\kP)osmium(IV)
;
_space_group_IT_number 14
_symmetry_cell_setting monoclinic
_symmetry_space_group_name_Hall '-P 2ybc'
_symmetry_space_group_name_H-M 'P 1 21/c 1'
_atom_sites_solution_hydrogens geom
_atom_sites_solution_primary direct
_atom_sites_solution_secondary difmap
_audit_creation_method SHELXTL-Plus
_cell_angle_alpha 90.00
_cell_angle_beta 100.051(8)
_cell_angle_gamma 90.00
_cell_formula_units_Z 12
_cell_length_a 13.0394(13)
_cell_length_b 44.781(3)
_cell_length_c 22.8023(17)
_cell_measurement_reflns_used 88
_cell_measurement_temperature 299(2)
_cell_measurement_theta_max 14.01
_cell_measurement_theta_min 3.15
_cell_volume 13110.3(19)
_computing_cell_refinement XSCANS
_computing_data_collection 'XSCANS (Siemens, 1996)'
_computing_data_reduction XSCANS
_computing_molecular_graphics
;
SHELXTL-Plus and MERCURY (Version 1.4.1; Bruno <i>et al.</i>,  2002)
;
_computing_publication_material SHELXTL-Plus
_computing_structure_refinement SHELXTL-Plus
_computing_structure_solution 'SHELXTL-Plus (Sheldrick, 1998)'
_diffrn_ambient_temperature 296.0(10)
_diffrn_measured_fraction_theta_full 0.995
_diffrn_measured_fraction_theta_max 0.995
_diffrn_measurement_device_type 'Bruker P4'
_diffrn_measurement_method 2\q/\w
_diffrn_radiation_monochromator graphite
_diffrn_radiation_type MoK\a
_diffrn_radiation_wavelength 0.71073
_diffrn_reflns_av_R_equivalents 0.0450
_diffrn_reflns_av_sigmaI/netI 0.0693
_diffrn_reflns_limit_h_max 2
_diffrn_reflns_limit_h_min -15
_diffrn_reflns_limit_k_max 1
_diffrn_reflns_limit_k_min -53
_diffrn_reflns_limit_l_max 27
_diffrn_reflns_limit_l_min -26
_diffrn_reflns_number 27759
_diffrn_reflns_theta_full 25.00
_diffrn_reflns_theta_max 25.00
_diffrn_reflns_theta_min 1.59
_diffrn_standards_decay_% 3.5
_diffrn_standards_interval_count 97
_diffrn_standards_number 3
_exptl_absorpt_coefficient_mu 3.264
_exptl_absorpt_correction_T_max 0.521
_exptl_absorpt_correction_T_min 0.362
_exptl_absorpt_correction_type psi-scan
_exptl_absorpt_process_details '(XSCANS; Siemens, 1996)'
_exptl_crystal_colour 'dark green'
_exptl_crystal_density_diffrn 1.898
_exptl_crystal_density_method 'not measured'
_exptl_crystal_description 'Tabular prism'
_exptl_crystal_F_000 7224
_exptl_crystal_size_max 0.4
_exptl_crystal_size_mid 0.2
_exptl_crystal_size_min 0.2
_refine_diff_density_max 1.558
_refine_diff_density_min -1.836
_refine_ls_extinction_coef 0.000195(12)
_refine_ls_extinction_expression Fc^*^=kFc[1+0.001xFc^2^\l^3^/sin(2\q)]^-1/4^
_refine_ls_extinction_method SHELXTL-Plus
_refine_ls_goodness_of_fit_ref 1.006
_refine_ls_hydrogen_treatment constr
_refine_ls_matrix_type fullcycle
_refine_ls_number_parameters 1838
_refine_ls_number_reflns 22988
_refine_ls_number_restraints 1209
_refine_ls_restrained_S_all 0.984
_refine_ls_R_factor_all 0.1020
_refine_ls_R_factor_gt 0.0552
_refine_ls_shift/su_max 0.002
_refine_ls_shift/su_mean 0.000
_refine_ls_structure_factor_coef Fsqd
_refine_ls_weighting_details 'calc w=1/[\s^2^(Fo^2^)+(0.0398P)^2^+114.1882P] where P=(Fo^2^+2Fc^2^)/3'
_refine_ls_weighting_scheme calc
_refine_ls_wR_factor_gt 0.1169
_refine_ls_wR_factor_ref 0.1435
_reflns_number_gt 15318
_reflns_number_total 22988
_reflns_threshold_expression I>2\s(I)
_cod_data_source_file bm1627.cif
_cod_data_source_block I
_cod_depositor_comments
;
The following automatic conversions were performed:
'_symmetry_cell_setting' value 'Monoclinic' changed to 'monoclinic'
according to '/home/saulius/struct/CIF-dictionaries/cif_core.dic'
dictionary named 'cif_core.dic' version 2.4.1 from 2010-06-29.

Automatic conversion script
Id: cif_fix_enum 1527 2010-12-29 10:47:43Z saulius 

The following automatic conversions were performed:

'_symmetry_cell_setting' value 'Monoclinic' changed to 'monoclinic'
according to /home/saulius/struct/CIF-dictionaries/cif_core.dic
dictionary named 'cif_core.dic' version 2.4.1 from 2010-06-29.

Automatic conversion script
Id: cif_fix_values 1715 2011-07-08 13:25:40Z adriana 
;
_cod_original_cell_volume 13110.4(19)
_cod_original_sg_symbol_H-M 'P 21/c'
_cod_database_code 2015290
_cod_database_fobs_code 2015290

loop_
_symmetry_equiv_pos_as_xyz
'x, y, z'
'-x, y+1/2, -z+1/2'
'-x, -y, -z'
'x, -y-1/2, z-1/2'

loop_
_atom_site_type_symbol
_atom_site_label
_atom_site_fract_x
_atom_site_fract_y
_atom_site_fract_z
_atom_site_U_iso_or_equiv
_atom_site_adp_type
_atom_site_calc_flag
_atom_site_refinement_flags
_atom_site_occupancy
Os Os1A 0.81405(3) 0.400663(9) 0.057024(16) 0.04462(11) Uani d . 1
P P1A 0.78183(19) 0.36943(6) -0.02997(10) 0.0448(6) Uani d D 1
C C1A 0.7903(6) 0.32975(18) -0.0132(3) 0.046(2) Uani d DU 1
C C2A 0.8734(7) 0.31861(19) 0.0262(4) 0.058(2) Uani d DU 1
H H2AA 0.9237 0.3317 0.0453 0.069 Uiso calc R 1
C C3A 0.8838(8) 0.2883(2) 0.0381(4) 0.070(3) Uani d DU 1
H H3AA 0.9411 0.2811 0.0644 0.084 Uiso calc R 1
C C4A 0.8091(8) 0.2691(2) 0.0108(5) 0.073(3) Uani d DU 1
H H4AA 0.8156 0.2487 0.0186 0.088 Uiso calc R 1
C C5A 0.7252(9) 0.2795(2) -0.0277(5) 0.076(3) Uani d DU 1
H H5AA 0.6746 0.2663 -0.0459 0.092 Uiso calc R 1
C C6A 0.7146(7) 0.30962(19) -0.0400(4) 0.061(3) Uani d DU 1
H H6AA 0.6568 0.3165 -0.0662 0.073 Uiso calc R 1
C C7A 0.8743(7) 0.37471(18) -0.0805(4) 0.047(2) Uani d DU 1
C C8A 0.8938(8) 0.4027(2) -0.1008(4) 0.066(3) Uani d DU 1
H H8AA 0.8621 0.4192 -0.0869 0.079 Uiso calc R 1
C C9A 0.9596(9) 0.4068(2) -0.1416(5) 0.077(3) Uani d DU 1
H H9AA 0.9708 0.4259 -0.1554 0.092 Uiso calc R 1
C C10A 1.0077(9) 0.3829(2) -0.1615(5) 0.085(4) Uani d DU 1
H H10A 1.0528 0.3856 -0.1885 0.102 Uiso calc R 1
C C11A 0.9898(9) 0.3549(2) -0.1419(5) 0.084(4) Uani d DU 1
H H11A 1.0232 0.3387 -0.1557 0.101 Uiso calc R 1
C C12A 0.9228(8) 0.3503(2) -0.1019(5) 0.063(3) Uani d DU 1
H H12A 0.9102 0.3311 -0.0894 0.076 Uiso calc R 1
C C13A 0.6548(6) 0.3742(2) -0.0766(3) 0.049(2) Uani d DU 1
C C14A 0.6425(7) 0.3715(3) -0.1380(4) 0.065(3) Uani d DU 1
H H14A 0.7004 0.3681 -0.1558 0.078 Uiso calc R 1
C C15A 0.5446(8) 0.3737(3) -0.1730(4) 0.077(3) Uani d DU 1
H H15A 0.5369 0.3713 -0.2141 0.093 Uiso calc R 1
C C16A 0.4600(8) 0.3793(3) -0.1474(4) 0.079(3) Uani d DU 1
H H16A 0.3949 0.3817 -0.1711 0.095 Uiso calc R 1
C C17A 0.4702(7) 0.3814(3) -0.0871(5) 0.072(3) Uani d DU 1
H H17A 0.4116 0.3843 -0.0698 0.086 Uiso calc R 1
C C18A 0.5674(7) 0.3790(2) -0.0513(4) 0.060(3) Uani d DU 1
H H18A 0.5739 0.3808 -0.0102 0.072 Uiso calc R 1
S S1A 0.8658(2) 0.43036(6) 0.14567(11) 0.0546(6) Uani d . 1
C C19A 0.7687(6) 0.45069(18) 0.1723(3) 0.052(2) Uani d DU 1
C C20A 0.8007(7) 0.47410(18) 0.2111(3) 0.068(3) Uani d DU 1
C C21A 0.7313(8) 0.4906(2) 0.2371(4) 0.085(3) Uani d DU 1
C C22A 0.6282(8) 0.4841(3) 0.2254(6) 0.100(4) Uani d DU 1
C C23A 0.5938(8) 0.4614(2) 0.1878(6) 0.089(4) Uani d DU 1
C C24A 0.6631(7) 0.4452(2) 0.1610(5) 0.068(3) Uani d DU 1
F F20A 0.9009(5) 0.48200(16) 0.2222(3) 0.090(2) Uani d D 1
F F21A 0.7663(7) 0.51326(16) 0.2739(3) 0.125(3) Uani d D 1
F F22A 0.5602(8) 0.5001(2) 0.2508(4) 0.155(4) Uani d D 1
F F23A 0.4922(6) 0.4554(2) 0.1734(5) 0.143(4) Uani d D 1
F F24A 0.6229(5) 0.42444(15) 0.1215(3) 0.0828(19) Uani d D 1
S S2A 0.7342(2) 0.36525(6) 0.09916(11) 0.0586(7) Uani d . 1
C C25A 0.7393(6) 0.3673(2) 0.1772(3) 0.053(2) Uani d DU 1
C C26A 0.8296(7) 0.3599(3) 0.2154(4) 0.063(3) Uani d DU 1
C C27A 0.8320(7) 0.3577(3) 0.2760(4) 0.067(3) Uani d DU 1
C C28A 0.7453(7) 0.3629(2) 0.2992(4) 0.066(3) Uani d DU 1
C C29A 0.6546(7) 0.3697(3) 0.2630(4) 0.071(3) Uani d DU 1
C C30A 0.6518(6) 0.3714(2) 0.2025(3) 0.057(2) Uani d DU 1
F F26A 0.9156(5) 0.35342(18) 0.1944(3) 0.096(2) Uani d D 1
F F27A 0.9211(6) 0.34997(19) 0.3116(3) 0.114(3) Uani d D 1
F F28A 0.7486(7) 0.36079(19) 0.3584(3) 0.110(3) Uani d D 1
F F29A 0.5670(6) 0.3738(2) 0.2850(3) 0.111(3) Uani d D 1
F F30A 0.5597(4) 0.37655(18) 0.1686(3) 0.089(2) Uani d D 1
S S3A 0.98068(19) 0.39398(6) 0.05116(12) 0.0583(7) Uani d . 1
C C31A 1.0700(7) 0.4172(2) 0.0988(3) 0.056(2) Uani d DU 1
C C32A 1.1099(8) 0.4419(2) 0.0750(4) 0.068(3) Uani d DU 1
C C33A 1.1869(8) 0.4588(2) 0.1080(4) 0.072(3) Uani d DU 1
C C34A 1.2227(8) 0.4518(2) 0.1656(4) 0.071(3) Uani d DU 1
C C35A 1.1848(8) 0.4277(2) 0.1906(4) 0.071(3) Uani d DU 1
C C36A 1.1093(8) 0.4103(2) 0.1573(4) 0.068(3) Uani d DU 1
F F32A 1.0778(6) 0.44890(17) 0.0180(3) 0.099(2) Uani d D 1
F F33A 1.2262(6) 0.48226(18) 0.0826(3) 0.113(3) Uani d D 1
F F34A 1.2966(5) 0.46890(15) 0.1981(3) 0.100(2) Uani d D 1
F F35A 1.2185(7) 0.42134(18) 0.2480(3) 0.123(3) Uani d D 1
F F36A 1.0760(6) 0.38654(16) 0.1829(3) 0.102(3) Uani d D 1
S S4A 0.7319(2) 0.43629(6) 0.00079(11) 0.0602(7) Uani d . 1
C C37A 0.7254(7) 0.4712(2) 0.0370(4) 0.067(3) Uani d DU 1
C C38A 0.6317(9) 0.4822(2) 0.0476(5) 0.098(4) Uani d DU 1
C C39A 0.6253(9) 0.5096(3) 0.0752(6) 0.129(6) Uani d DU 1
C C40A 0.7129(10) 0.5258(3) 0.0918(8) 0.157(8) Uani d DU 1
C C41A 0.8056(10) 0.5164(3) 0.0803(6) 0.129(6) Uani d DU 1
C C42A 0.8118(9) 0.4891(2) 0.0526(5) 0.096(4) Uani d DU 1
F F38A 0.5449(6) 0.4662(2) 0.0332(4) 0.123(3) Uani d D 1
F F39A 0.5337(9) 0.5191(3) 0.0865(4) 0.211(7) Uani d D 1
F F40A 0.7073(12) 0.5526(2) 0.1187(4) 0.224(8) Uani d D 1
F F41A 0.8917(10) 0.5324(2) 0.0974(4) 0.199(7) Uani d D 1
F F42A 0.9036(7) 0.48040(19) 0.0421(4) 0.117(3) Uani d D 1
Os Os1B 0.22749(3) 0.563220(9) 0.437265(16) 0.04504(11) Uani d . 1
P P1B 0.2583(2) 0.53567(6) 0.52920(11) 0.0476(6) Uani d D 1
C C1B 0.3842(6) 0.54325(19) 0.5748(3) 0.047(2) Uani d DU 1
C C2B 0.4742(7) 0.5393(2) 0.5511(4) 0.063(3) Uani d DU 1
H H2BA 0.4685 0.5331 0.5118 0.076 Uiso calc R 1
C C3B 0.5714(7) 0.5444(3) 0.5836(5) 0.076(3) Uani d DU 1
H H3BA 0.6304 0.5417 0.5664 0.092 Uiso calc R 1
C C4B 0.5807(8) 0.5535(3) 0.6414(5) 0.079(3) Uani d DU 1
H H4BA 0.6463 0.5566 0.6641 0.095 Uiso calc R 1
C C5B 0.4940(8) 0.5582(3) 0.6658(4) 0.084(4) Uani d DU 1
H H5BA 0.5007 0.5652 0.7047 0.101 Uiso calc R 1
C C6B 0.3957(7) 0.5527(3) 0.6332(4) 0.067(3) Uani d DU 1
H H6BA 0.3372 0.5553 0.6508 0.081 Uiso calc R 1
C C7B 0.2549(7) 0.49540(18) 0.5230(4) 0.051(2) Uani d DU 1
C C8B 0.1767(7) 0.48155(19) 0.4830(4) 0.061(3) Uani d DU 1
H H8BA 0.1271 0.4933 0.4592 0.073 Uiso calc R 1
C C9B 0.1709(8) 0.4509(2) 0.4776(5) 0.067(3) Uani d DU 1
H H9BA 0.1178 0.4423 0.4504 0.080 Uiso calc R 1
C C10B 0.2428(8) 0.4333(2) 0.5122(5) 0.073(3) Uani d DU 1
H H10B 0.2398 0.4127 0.5085 0.088 Uiso calc R 1
C C11B 0.3193(9) 0.4467(2) 0.5522(5) 0.078(3) Uani d DU 1
H H11B 0.3678 0.4348 0.5764 0.094 Uiso calc R 1
C C12B 0.3267(8) 0.4770(2) 0.5579(5) 0.070(3) Uani d DU 1
H H12B 0.3802 0.4854 0.5853 0.084 Uiso calc R 1
C C13B 0.1645(7) 0.54369(19) 0.5776(4) 0.054(2) Uani d DU 1
C C14B 0.1171(8) 0.5217(2) 0.6059(4) 0.062(3) Uani d DU 1
H H14B 0.1311 0.5018 0.5994 0.075 Uiso calc R 1
C C15B 0.0490(9) 0.5290(3) 0.6438(5) 0.081(3) Uani d DU 1
H H15B 0.0182 0.5140 0.6630 0.097 Uiso calc R 1
C C16B 0.0270(9) 0.5582(3) 0.6532(5) 0.079(3) Uani d DU 1
H H16B -0.0186 0.5631 0.6789 0.095 Uiso calc R 1
C C17B 0.0718(8) 0.5802(2) 0.6251(5) 0.073(3) Uani d DU 1
H H17B 0.0572 0.6001 0.6318 0.087 Uiso calc R 1
C C18B 0.1384(7) 0.5732(2) 0.5868(4) 0.062(3) Uani d DU 1
H H18B 0.1665 0.5883 0.5667 0.075 Uiso calc R 1
S S1B 0.2021(2) 0.58884(6) 0.34269(10) 0.0540(6) Uani d . 1
C C19B 0.1618(7) 0.62618(18) 0.3421(3) 0.051(2) Uani d DU 1
C C20B 0.1771(6) 0.64344(19) 0.2938(3) 0.065(3) Uani d DU 1
C C21B 0.1464(8) 0.6726(2) 0.2871(4) 0.086(4) Uani d DU 1
C C22B 0.0966(11) 0.6859(2) 0.3277(5) 0.094(4) Uani d DU 1
C C23B 0.0811(9) 0.6701(2) 0.3766(4) 0.071(3) Uani d DU 1
C C24B 0.1155(7) 0.64122(18) 0.3841(4) 0.055(2) Uani d DU 1
F F20B 0.2267(6) 0.63155(15) 0.2529(3) 0.089(2) Uani d D 1
F F21B 0.1639(8) 0.68835(18) 0.2397(3) 0.130(3) Uani d D 1
F F22B 0.0645(9) 0.71442(16) 0.3227(4) 0.144(4) Uani d D 1
F F23B 0.0350(6) 0.68263(16) 0.4184(3) 0.106(3) Uani d D 1
F F24B 0.1046(5) 0.62711(13) 0.4344(2) 0.0692(17) Uani d D 1
S S2B 0.3339(2) 0.59659(6) 0.48716(11) 0.0560(6) Uani d . 1
C C25B 0.3562(7) 0.62913(17) 0.4470(4) 0.050(2) Uani d DU 1
C C26B 0.4155(8) 0.62907(18) 0.4021(4) 0.059(3) Uani d DU 1
C C27B 0.4351(8) 0.6551(2) 0.3741(4) 0.067(3) Uani d DU 1
C C28B 0.3989(9) 0.6817(2) 0.3910(5) 0.076(3) Uani d DU 1
C C29B 0.3439(8) 0.68276(18) 0.4364(4) 0.066(3) Uani d DU 1
C C30B 0.3245(7) 0.65663(18) 0.4641(4) 0.054(2) Uani d DU 1
F F26B 0.4558(5) 0.60405(13) 0.3853(3) 0.083(2) Uani d D 1
F F27B 0.4899(6) 0.65464(17) 0.3295(3) 0.106(3) Uani d D 1
F F28B 0.4173(7) 0.70715(16) 0.3642(4) 0.120(3) Uani d D 1
F F29B 0.3096(6) 0.70859(14) 0.4549(4) 0.104(3) Uani d D 1
F F30B 0.2706(5) 0.65783(15) 0.5091(3) 0.086(2) Uani d D 1
S S3B 0.3031(2) 0.52564(6) 0.39786(12) 0.0664(8) Uani d . 1
C C31B 0.3096(6) 0.5313(2) 0.3219(4) 0.058(2) Uani d DU 1
C C32B 0.2272(8) 0.5233(3) 0.2777(4) 0.084(3) Uani d DU 1
C C33B 0.2300(9) 0.5294(3) 0.2191(4) 0.111(5) Uani d DU 1
C C34B 0.3161(8) 0.5415(3) 0.2034(4) 0.113(5) Uani d DU 1
C C35B 0.4005(9) 0.5484(3) 0.2456(4) 0.093(4) Uani d DU 1
C C36B 0.3962(7) 0.5437(2) 0.3045(4) 0.067(3) Uani d DU 1
F F32B 0.1450(6) 0.5095(2) 0.2911(4) 0.132(4) Uani d D 1
F F33B 0.1506(8) 0.5218(3) 0.1763(4) 0.178(5) Uani d D 1
F F34B 0.3205(10) 0.5469(3) 0.1463(3) 0.203(6) Uani d D 1
F F35B 0.4855(8) 0.5605(2) 0.2306(5) 0.157(4) Uani d D 1
F F36B 0.4801(5) 0.54955(15) 0.3455(3) 0.093(2) Uani d D 1
S S4B 0.06043(19) 0.55769(6) 0.44211(11) 0.0558(7) Uani d . 1
C C37B -0.0313(7) 0.57646(19) 0.3872(3) 0.053(2) Uani d DU 1
C C38B -0.0923(7) 0.5984(2) 0.4064(4) 0.065(3) Uani d DU 1
C C39B -0.1719(9) 0.6115(3) 0.3683(5) 0.097(4) Uani d DU 1
C C40B -0.1963(9) 0.6023(2) 0.3106(4) 0.092(4) Uani d DU 1
C C41B -0.1378(8) 0.5807(3) 0.2900(4) 0.085(3) Uani d DU 1
C C42B -0.0578(7) 0.5676(2) 0.3284(4) 0.068(3) Uani d DU 1
F F38B -0.0724(5) 0.60793(16) 0.4624(3) 0.083(2) Uani d D 1
F F39B -0.2290(7) 0.6332(2) 0.3875(4) 0.130(3) Uani d D 1
F F40B -0.2737(7) 0.6154(2) 0.2734(4) 0.152(4) Uani d D 1
F F41B -0.1594(7) 0.5718(2) 0.2332(3) 0.126(3) Uani d D 1
F F42B -0.0050(5) 0.54502(16) 0.3087(3) 0.091(2) Uani d D 1
Os Os1C 0.71310(3) 0.728663(8) 0.038446(16) 0.04505(10) Uani d . 1
P P1C 0.6882(2) 0.69785(6) -0.04954(11) 0.0466(6) Uani d D 1
C C1C 0.5624(6) 0.7020(2) -0.0989(3) 0.049(2) Uani d DU 1
C C2C 0.4710(7) 0.7033(2) -0.0754(4) 0.061(3) Uani d DU 1
H H2CA 0.4745 0.7021 -0.0343 0.074 Uiso calc R 1
C C3C 0.3757(7) 0.7061(2) -0.1117(5) 0.071(3) Uani d DU 1
H H3CA 0.3152 0.7068 -0.0953 0.085 Uiso calc R 1
C C4C 0.3700(8) 0.7081(3) -0.1719(5) 0.082(3) Uani d DU 1
H H4CA 0.3056 0.7102 -0.1965 0.099 Uiso calc R 1
C C5C 0.4584(8) 0.7068(3) -0.1961(4) 0.082(4) Uani d DU 1
H H5CA 0.4539 0.7082 -0.2371 0.098 Uiso calc R 1
C C6C 0.5548(7) 0.7036(3) -0.1600(4) 0.068(3) Uani d DU 1
H H6CA 0.6146 0.7025 -0.1770 0.082 Uiso calc R 1
C C7C 0.6976(6) 0.65800(18) -0.0356(4) 0.047(2) Uani d DU 1
C C8C 0.7798(7) 0.6468(2) 0.0052(4) 0.061(3) Uani d DU 1
H H8CA 0.8288 0.6598 0.0259 0.074 Uiso calc R 1
C C9C 0.7894(8) 0.6165(2) 0.0155(5) 0.067(3) Uani d DU 1
H H9CA 0.8454 0.6092 0.0427 0.081 Uiso calc R 1
C C10C 0.7171(8) 0.5970(2) -0.0138(5) 0.068(3) Uani d DU 1
H H10C 0.7228 0.5766 -0.0066 0.082 Uiso calc R 1
C C11C 0.6362(9) 0.6084(2) -0.0542(5) 0.082(4) Uani d DU 1
H H11C 0.5872 0.5953 -0.0746 0.099 Uiso calc R 1
C C12C 0.6250(8) 0.63828(19) -0.0654(5) 0.065(3) Uani d DU 1
H H12C 0.5690 0.6453 -0.0928 0.078 Uiso calc R 1
C C13C 0.7825(7) 0.70525(18) -0.0978(4) 0.047(2) Uani d DU 1
C C14C 0.8299(8) 0.6827(2) -0.1247(4) 0.070(3) Uani d DU 1
H H14C 0.8179 0.6629 -0.1159 0.083 Uiso calc R 1
C C15C 0.8952(9) 0.6894(3) -0.1648(5) 0.085(4) Uani d DU 1
H H15C 0.9269 0.6741 -0.1825 0.102 Uiso calc R 1
C C16C 0.9131(10) 0.7183(3) -0.1785(5) 0.089(4) Uani d DU 1
H H16C 0.9568 0.7227 -0.2054 0.107 Uiso calc R 1
C C17C 0.8666(9) 0.7407(2) -0.1523(5) 0.074(3) Uani d DU 1
H H17C 0.8789 0.7604 -0.1617 0.089 Uiso calc R 1
C C18C 0.8016(8) 0.7346(2) -0.1122(4) 0.061(3) Uani d DU 1
H H18C 0.7706 0.7502 -0.0947 0.073 Uiso calc R 1
S S1C 0.7344(2) 0.75545(6) 0.13147(11) 0.0545(6) Uani d . 1
C C19C 0.7652(6) 0.79377(18) 0.1330(3) 0.052(2) Uani d DU 1
C C20C 0.7404(6) 0.80998(19) 0.1805(4) 0.065(3) Uani d DU 1
C C21C 0.7636(8) 0.8396(2) 0.1885(4) 0.086(4) Uani d DU 1
C C22C 0.8134(10) 0.8542(2) 0.1493(5) 0.096(4) Uani d DU 1
C C23C 0.8394(9) 0.8393(2) 0.1021(5) 0.083(3) Uani d DU 1
C C24C 0.8135(8) 0.80988(19) 0.0939(4) 0.059(2) Uani d DU 1
F F20C 0.6902(6) 0.79685(16) 0.2199(3) 0.093(2) Uani d D 1
F F21C 0.7369(8) 0.85480(18) 0.2342(4) 0.133(3) Uani d D 1
F F22C 0.8384(8) 0.88328(16) 0.1564(4) 0.135(3) Uani d D 1
F F23C 0.8880(6) 0.85326(16) 0.0623(4) 0.114(3) Uani d D 1
F F24C 0.8357(5) 0.79645(14) 0.0451(3) 0.0751(18) Uani d D 1
S S2C 0.6110(2) 0.76131(6) -0.01677(11) 0.0582(7) Uani d . 1
C C25C 0.5824(7) 0.79400(17) 0.0216(4) 0.047(2) Uani d DU 1
C C26C 0.5188(7) 0.79306(18) 0.0646(4) 0.057(2) Uani d DU 1
C C27C 0.4951(8) 0.81813(19) 0.0933(4) 0.066(3) Uani d DU 1
C C28C 0.5283(8) 0.84523(19) 0.0772(4) 0.069(3) Uani d DU 1
C C29C 0.5871(8) 0.84745(17) 0.0334(4) 0.062(3) Uani d DU 1
C C30C 0.6105(7) 0.82195(17) 0.0052(4) 0.052(2) Uani d DU 1
F F26C 0.4817(5) 0.76734(13) 0.0805(3) 0.0752(18) Uani d D 1
F F27C 0.4359(6) 0.81663(17) 0.1357(3) 0.101(2) Uani d D 1
F F28C 0.5040(7) 0.87020(15) 0.1044(3) 0.106(3) Uani d D 1
F F29C 0.6183(6) 0.87415(13) 0.0165(3) 0.096(2) Uani d D 1
F F30C 0.6689(5) 0.82440(15) -0.0375(3) 0.086(2) Uani d D 1
S S3C 0.6361(2) 0.69189(6) 0.07957(11) 0.0594(7) Uani d . 1
C C31C 0.6426(6) 0.6963(2) 0.1573(3) 0.059(3) Uani d DU 1
C C32C 0.7277(7) 0.6863(2) 0.1970(4) 0.069(3) Uani d DU 1
C C33C 0.7322(8) 0.6888(3) 0.2573(4) 0.087(4) Uani d DU 1
C C34C 0.6537(8) 0.7027(3) 0.2787(4) 0.092(4) Uani d DU 1
C C35C 0.5665(8) 0.7115(3) 0.2411(4) 0.089(4) Uani d DU 1
C C36C 0.5621(7) 0.7084(2) 0.1811(4) 0.064(3) Uani d DU 1
F F32C 0.8056(5) 0.67286(18) 0.1771(4) 0.108(3) Uani d D 1
F F33C 0.8168(7) 0.6802(2) 0.2948(4) 0.153(4) Uani d D 1
F F34C 0.6569(9) 0.7054(2) 0.3377(3) 0.158(5) Uani d D 1
F F35C 0.4855(8) 0.7239(2) 0.2615(4) 0.147(4) Uani d D 1
F F36C 0.4753(5) 0.71718(18) 0.1450(3) 0.099(2) Uani d D 1
S S4C 0.8804(2) 0.72310(6) 0.03597(11) 0.0556(6) Uani d . 1
C C37C 0.9700(7) 0.7455(2) 0.0857(3) 0.056(2) Uani d DU 1
C C38C 1.0247(7) 0.7667(2) 0.0596(3) 0.059(3) Uani d DU 1
C C39C 1.1046(8) 0.7827(2) 0.0919(4) 0.076(3) Uani d DU 1
C C40C 1.1303(8) 0.7778(2) 0.1515(4) 0.071(3) Uani d DU 1
C C41C 1.0787(7) 0.7572(2) 0.1790(4) 0.064(3) Uani d DU 1
C C42C 1.0008(7) 0.7407(2) 0.1461(4) 0.061(3) Uani d DU 1
F F38C 1.0001(5) 0.77225(15) 0.0015(2) 0.0749(18) Uani d D 1
F F39C 1.1557(6) 0.80312(17) 0.0659(3) 0.110(3) Uani d D 1
F F40C 1.2089(6) 0.79339(17) 0.1842(3) 0.105(3) Uani d D 1
F F41C 1.1041(6) 0.75297(16) 0.2379(3) 0.092(2) Uani d D 1
F F42C 0.9530(5) 0.71980(14) 0.1738(3) 0.0777(18) Uani d D 1

loop_
_atom_site_aniso_label
_atom_site_aniso_U_11
_atom_site_aniso_U_22
_atom_site_aniso_U_33
_atom_site_aniso_U_12
_atom_site_aniso_U_13
_atom_site_aniso_U_23
Os1A 0.0464(2) 0.0513(2) 0.0348(2) -0.00265(18) 0.00334(16) -0.00362(17)
P1A 0.0445(14) 0.0521(14) 0.0373(13) -0.0052(12) 0.0060(11) -0.0041(11)
C1A 0.045(5) 0.058(5) 0.038(5) -0.012(4) 0.012(4) -0.003(4)
C2A 0.056(6) 0.058(5) 0.058(6) -0.001(5) 0.007(4) -0.007(5)
C3A 0.077(7) 0.066(6) 0.067(7) 0.006(5) 0.010(5) 0.008(6)
C4A 0.088(8) 0.052(6) 0.081(8) -0.001(5) 0.020(6) 0.009(5)
C5A 0.091(8) 0.052(5) 0.087(9) -0.014(6) 0.018(6) -0.012(6)
C6A 0.052(6) 0.060(6) 0.066(7) -0.012(5) -0.001(5) 0.004(5)
C7A 0.044(5) 0.050(5) 0.045(5) -0.011(4) 0.007(4) -0.006(4)
C8A 0.080(8) 0.061(6) 0.061(7) -0.003(6) 0.025(5) 0.003(5)
C9A 0.083(9) 0.082(7) 0.070(8) -0.019(6) 0.029(6) 0.012(6)
C10A 0.074(8) 0.112(8) 0.080(9) -0.013(7) 0.042(7) 0.006(7)
C11A 0.085(9) 0.087(7) 0.093(9) 0.005(7) 0.052(7) -0.001(7)
C12A 0.070(7) 0.060(6) 0.067(7) -0.003(5) 0.032(5) -0.006(5)
C13A 0.052(5) 0.057(6) 0.036(4) -0.003(5) 0.004(4) -0.004(4)
C14A 0.059(5) 0.092(8) 0.044(5) -0.011(6) 0.008(4) -0.004(6)
C15A 0.075(7) 0.098(9) 0.050(6) -0.012(7) -0.011(4) -0.002(6)
C16A 0.053(6) 0.096(9) 0.077(6) -0.005(6) -0.020(5) 0.009(7)
C17A 0.044(5) 0.086(8) 0.083(6) 0.002(6) 0.002(5) -0.004(7)
C18A 0.054(5) 0.076(7) 0.050(5) 0.003(6) 0.009(4) -0.003(5)
S1A 0.0536(15) 0.0651(17) 0.0420(13) 0.0018(13) 0.0000(11) -0.0116(12)
C19A 0.070(5) 0.045(5) 0.043(5) 0.000(5) 0.013(5) 0.008(4)
C20A 0.100(8) 0.060(7) 0.041(6) 0.008(6) 0.008(6) 0.001(5)
C21A 0.152(10) 0.049(7) 0.059(7) 0.008(7) 0.035(8) -0.005(5)
C22A 0.134(9) 0.076(9) 0.103(11) 0.039(8) 0.055(10) 0.007(6)
C23A 0.077(8) 0.083(9) 0.116(11) 0.015(6) 0.042(7) 0.011(7)
C24A 0.068(6) 0.066(7) 0.073(8) 0.007(5) 0.020(6) 0.008(5)
F20A 0.106(6) 0.089(5) 0.071(4) -0.008(4) 0.001(4) -0.028(4)
F21A 0.209(10) 0.082(5) 0.087(6) 0.022(6) 0.034(6) -0.035(4)
F22A 0.192(10) 0.137(8) 0.163(9) 0.069(7) 0.106(8) -0.002(7)
F23A 0.088(6) 0.167(9) 0.186(10) 0.028(6) 0.058(6) 0.005(8)
F24A 0.059(4) 0.081(5) 0.106(5) -0.002(3) 0.008(4) -0.008(4)
S2A 0.0735(18) 0.0639(17) 0.0398(13) -0.0138(14) 0.0134(13) -0.0065(12)
C25A 0.050(5) 0.067(7) 0.041(5) -0.002(5) 0.006(4) -0.004(5)
C26A 0.055(6) 0.074(7) 0.061(6) -0.002(6) 0.010(5) 0.014(6)
C27A 0.058(6) 0.072(7) 0.062(6) -0.003(6) -0.014(5) 0.010(6)
C28A 0.094(7) 0.065(7) 0.038(5) -0.027(6) 0.012(4) 0.002(5)
C29A 0.071(6) 0.087(8) 0.062(6) 0.004(6) 0.032(5) 0.005(6)
C30A 0.053(5) 0.067(7) 0.051(5) -0.005(5) 0.008(5) -0.004(5)
F26A 0.067(4) 0.119(6) 0.106(6) 0.023(4) 0.025(4) 0.023(5)
F27A 0.093(6) 0.139(7) 0.091(5) -0.011(5) -0.034(4) 0.034(5)
F28A 0.159(8) 0.122(6) 0.049(4) -0.026(6) 0.019(4) 0.006(4)
F29A 0.118(6) 0.143(7) 0.085(5) 0.020(5) 0.058(5) 0.011(5)
F30A 0.050(4) 0.133(6) 0.080(5) -0.001(4) 0.004(3) 0.020(4)
S3A 0.0424(14) 0.0740(18) 0.0560(15) -0.0032(13) 0.0018(12) -0.0188(13)
C31A 0.044(6) 0.065(6) 0.054(5) -0.002(5) -0.006(4) -0.007(5)
C32A 0.064(7) 0.086(8) 0.057(6) -0.006(6) 0.015(5) -0.001(5)
C33A 0.071(8) 0.069(7) 0.083(7) -0.016(6) 0.032(6) -0.006(6)
C34A 0.051(6) 0.069(7) 0.090(7) -0.012(5) 0.000(6) -0.015(6)
C35A 0.060(7) 0.064(7) 0.073(7) 0.002(5) -0.033(5) 0.010(5)
C36A 0.060(7) 0.063(7) 0.068(6) -0.006(5) -0.022(5) 0.008(5)
F32A 0.121(6) 0.115(6) 0.061(4) -0.032(5) 0.019(4) 0.011(4)
F33A 0.124(7) 0.114(6) 0.104(6) -0.059(5) 0.027(5) -0.001(5)
F34A 0.073(5) 0.081(5) 0.135(7) -0.023(4) -0.012(4) -0.034(5)
F35A 0.132(7) 0.106(6) 0.101(6) -0.025(5) -0.064(5) 0.021(5)
F36A 0.115(6) 0.084(5) 0.091(5) -0.027(4) -0.032(4) 0.031(4)
S4A 0.0759(18) 0.0604(16) 0.0402(13) 0.0065(14) -0.0017(12) -0.0025(12)
C37A 0.097(8) 0.050(6) 0.046(6) 0.013(5) -0.008(6) 0.008(5)
C38A 0.125(9) 0.104(9) 0.055(8) 0.054(8) -0.013(8) 0.011(7)
C39A 0.214(15) 0.112(11) 0.054(8) 0.104(11) 0.007(10) 0.009(7)
C40A 0.31(2) 0.084(11) 0.062(10) 0.046(11) 0.001(14) 0.000(8)
C41A 0.249(17) 0.083(9) 0.044(7) -0.042(11) -0.003(11) 0.006(6)
C42A 0.155(10) 0.090(9) 0.044(7) -0.034(8) 0.018(8) 0.008(6)
F38A 0.103(6) 0.169(9) 0.092(6) 0.062(6) -0.002(5) 0.009(6)
F39A 0.302(16) 0.223(13) 0.097(7) 0.201(12) 0.008(8) 0.002(7)
F40A 0.47(2) 0.091(7) 0.090(7) 0.087(10) -0.009(10) -0.022(6)
F41A 0.376(19) 0.114(8) 0.092(7) -0.113(10) 0.002(9) -0.003(6)
F42A 0.138(7) 0.120(7) 0.092(6) -0.054(6) 0.015(5) 0.007(5)
Os1B 0.0506(2) 0.0464(2) 0.0374(2) 0.00182(18) 0.00559(16) 0.00018(17)
P1B 0.0500(15) 0.0514(15) 0.0404(13) 0.0036(12) 0.0054(11) 0.0036(11)
C1B 0.053(5) 0.043(5) 0.043(5) 0.007(4) 0.001(4) 0.007(4)
C2B 0.061(6) 0.078(8) 0.050(6) 0.003(6) 0.010(4) 0.010(5)
C3B 0.047(5) 0.103(10) 0.075(7) 0.000(6) -0.001(5) 0.014(7)
C4B 0.057(6) 0.084(9) 0.086(7) 0.003(6) -0.013(6) -0.004(7)
C5B 0.068(6) 0.116(11) 0.060(7) -0.004(7) -0.016(5) -0.018(7)
C6B 0.059(6) 0.094(9) 0.046(5) -0.010(6) 0.003(5) -0.003(6)
C7B 0.056(6) 0.049(5) 0.049(6) 0.000(4) 0.010(4) 0.003(4)
C8B 0.061(6) 0.052(5) 0.068(7) -0.007(5) 0.006(5) 0.009(5)
C9B 0.056(6) 0.057(6) 0.084(8) -0.013(5) 0.005(5) -0.004(5)
C10B 0.077(8) 0.049(6) 0.093(9) -0.003(5) 0.016(6) -0.003(5)
C11B 0.080(8) 0.070(6) 0.081(8) 0.007(6) 0.008(5) 0.037(6)
C12B 0.076(8) 0.062(6) 0.067(7) 0.003(6) -0.002(5) 0.012(5)
C13B 0.054(6) 0.061(6) 0.044(5) 0.008(5) 0.003(4) 0.003(4)
C14B 0.064(7) 0.073(6) 0.049(6) 0.003(5) 0.007(5) 0.011(5)
C15B 0.079(8) 0.101(7) 0.067(8) -0.003(7) 0.023(6) 0.000(7)
C16B 0.069(8) 0.122(9) 0.052(7) 0.001(7) 0.024(5) -0.019(7)
C17B 0.065(7) 0.083(7) 0.072(8) 0.014(6) 0.016(5) -0.020(6)
C18B 0.051(6) 0.075(6) 0.061(7) 0.001(5) 0.010(5) -0.003(5)
S1B 0.0710(17) 0.0543(15) 0.0368(13) 0.0051(13) 0.0097(12) -0.0003(11)
C19B 0.055(6) 0.051(5) 0.045(5) -0.002(5) 0.002(4) 0.001(4)
C20B 0.081(8) 0.072(6) 0.041(5) 0.017(6) 0.006(5) 0.006(5)
C21B 0.113(11) 0.077(7) 0.071(8) 0.022(7) 0.028(7) 0.031(6)
C22B 0.114(11) 0.068(8) 0.103(10) 0.044(8) 0.030(8) 0.023(6)
C23B 0.069(7) 0.074(7) 0.071(7) 0.014(6) 0.017(6) -0.007(6)
C24B 0.055(6) 0.061(6) 0.047(5) -0.006(5) 0.007(5) 0.001(5)
F20B 0.134(6) 0.081(5) 0.062(4) 0.024(4) 0.045(4) 0.018(4)
F21B 0.202(10) 0.100(6) 0.099(6) 0.028(6) 0.053(6) 0.057(5)
F22B 0.216(11) 0.078(6) 0.151(8) 0.077(6) 0.065(8) 0.035(5)
F23B 0.128(7) 0.087(5) 0.114(6) 0.037(5) 0.055(5) -0.008(5)
F24B 0.082(4) 0.073(4) 0.059(4) -0.002(3) 0.031(3) -0.004(3)
S2B 0.0645(16) 0.0550(15) 0.0450(14) -0.0072(13) 0.0003(12) 0.0020(12)
C25B 0.050(6) 0.048(5) 0.050(5) -0.003(4) 0.005(4) -0.005(4)
C26B 0.058(6) 0.065(6) 0.056(6) -0.006(5) 0.014(5) -0.014(5)
C27B 0.074(8) 0.081(7) 0.052(6) -0.019(6) 0.024(5) -0.009(5)
C28B 0.085(9) 0.073(6) 0.067(7) -0.008(6) 0.009(6) 0.006(6)
C29B 0.066(7) 0.049(5) 0.080(8) 0.008(5) 0.007(5) -0.008(5)
C30B 0.049(6) 0.066(6) 0.045(6) 0.003(5) 0.003(4) -0.013(4)
F26B 0.088(5) 0.069(4) 0.099(5) 0.007(4) 0.034(4) -0.026(4)
F27B 0.136(7) 0.110(6) 0.089(5) -0.037(5) 0.062(5) -0.014(4)
F28B 0.172(9) 0.077(5) 0.119(7) -0.021(5) 0.044(6) 0.027(5)
F29B 0.112(6) 0.062(4) 0.141(7) 0.012(4) 0.029(5) -0.016(4)
F30B 0.095(5) 0.091(5) 0.081(5) -0.003(4) 0.038(4) -0.027(4)
S3B 0.090(2) 0.0618(17) 0.0501(15) 0.0200(16) 0.0181(15) 0.0007(13)
C31B 0.074(7) 0.060(7) 0.044(5) 0.020(5) 0.016(4) -0.011(5)
C32B 0.081(8) 0.087(9) 0.080(7) 0.016(7) 0.007(6) -0.038(7)
C33B 0.118(10) 0.138(14) 0.064(6) 0.062(9) -0.021(7) -0.039(9)
C34B 0.169(13) 0.121(13) 0.049(7) 0.087(11) 0.022(7) 0.019(7)
C35B 0.135(11) 0.064(8) 0.094(8) 0.028(8) 0.056(7) 0.021(7)
C36B 0.074(7) 0.062(7) 0.063(6) 0.024(6) 0.011(6) 0.002(6)
F32B 0.080(5) 0.154(8) 0.160(8) -0.013(6) 0.017(5) -0.081(7)
F33B 0.190(10) 0.218(12) 0.097(7) 0.097(9) -0.058(7) -0.075(7)
F34B 0.337(17) 0.217(12) 0.067(6) 0.137(12) 0.068(8) 0.054(7)
F35B 0.214(11) 0.100(7) 0.192(11) 0.011(7) 0.133(9) 0.035(7)
F36B 0.078(5) 0.073(5) 0.128(6) 0.005(4) 0.016(5) -0.020(4)
S4B 0.0456(14) 0.0668(17) 0.0522(15) -0.0003(13) 0.0011(11) 0.0145(13)
C37B 0.049(6) 0.052(6) 0.055(5) -0.005(4) 0.000(4) 0.002(5)
C38B 0.054(6) 0.069(7) 0.070(7) 0.004(5) 0.011(5) 0.014(5)
C39B 0.063(8) 0.111(11) 0.113(9) 0.031(7) 0.007(7) 0.012(8)
C40B 0.076(9) 0.083(9) 0.104(8) -0.003(6) -0.017(7) 0.042(7)
C41B 0.080(9) 0.110(10) 0.057(7) -0.024(6) -0.012(6) 0.012(6)
C42B 0.059(6) 0.076(8) 0.064(6) -0.014(5) 0.000(5) 0.000(5)
F38B 0.075(4) 0.102(5) 0.076(5) 0.007(4) 0.024(4) -0.015(4)
F39B 0.099(6) 0.130(8) 0.159(8) 0.048(6) 0.021(6) 0.022(6)
F40B 0.112(7) 0.168(9) 0.148(8) 0.019(6) -0.054(6) 0.063(7)
F41B 0.139(7) 0.163(8) 0.059(5) -0.042(6) -0.028(5) 0.009(5)
F42B 0.095(5) 0.095(5) 0.080(5) -0.010(4) 0.008(4) -0.028(4)
Os1C 0.0501(2) 0.0479(2) 0.03768(19) -0.00348(18) 0.00903(16) -0.00198(17)
P1C 0.0492(14) 0.0508(14) 0.0403(13) -0.0033(12) 0.0090(11) -0.0039(11)
C1C 0.054(5) 0.052(6) 0.040(4) -0.001(5) 0.002(4) -0.005(4)
C2C 0.058(6) 0.069(7) 0.057(6) -0.005(6) 0.011(4) -0.004(5)
C3C 0.048(5) 0.077(8) 0.083(6) -0.014(6) 0.003(5) 0.001(7)
C4C 0.065(6) 0.089(9) 0.083(7) -0.004(7) -0.016(6) 0.013(7)
C5C 0.081(7) 0.108(10) 0.047(6) -0.005(8) -0.011(5) 0.012(7)
C6C 0.058(6) 0.097(9) 0.049(5) -0.002(6) 0.008(5) 0.005(6)
C7C 0.051(5) 0.049(5) 0.042(5) 0.000(4) 0.011(4) 0.001(4)
C8C 0.060(6) 0.069(6) 0.052(6) 0.001(5) 0.002(4) -0.001(5)
C9C 0.069(7) 0.066(6) 0.066(7) 0.013(5) 0.009(5) 0.002(5)
C10C 0.082(8) 0.059(6) 0.067(7) 0.006(5) 0.023(5) 0.008(5)
C11C 0.093(9) 0.044(5) 0.104(10) 0.000(6) 0.002(6) -0.022(6)
C12C 0.068(7) 0.052(5) 0.067(7) 0.005(5) -0.008(5) -0.006(5)
C13C 0.039(5) 0.049(5) 0.052(6) -0.004(4) 0.003(4) -0.001(4)
C14C 0.067(7) 0.087(7) 0.058(7) 0.006(6) 0.022(5) -0.012(6)
C15C 0.088(9) 0.098(7) 0.078(8) 0.007(8) 0.043(7) -0.006(7)
C16C 0.081(9) 0.120(9) 0.075(9) 0.012(8) 0.037(7) 0.019(8)
C17C 0.073(8) 0.084(7) 0.070(8) -0.008(6) 0.022(6) 0.015(6)
C18C 0.061(7) 0.066(6) 0.057(6) 0.001(5) 0.013(5) 0.006(5)
S1C 0.0700(17) 0.0536(15) 0.0401(13) -0.0058(13) 0.0105(12) -0.0044(11)
C19C 0.054(6) 0.048(5) 0.051(6) -0.005(5) -0.001(4) -0.006(4)
C20C 0.063(7) 0.072(6) 0.058(6) -0.013(6) 0.005(5) -0.013(5)
C21C 0.096(10) 0.076(7) 0.082(8) -0.006(7) 0.004(7) -0.037(7)
C22C 0.106(11) 0.057(7) 0.116(11) -0.027(7) -0.006(8) -0.017(6)
C23C 0.070(8) 0.080(7) 0.098(9) -0.030(7) 0.008(7) 0.009(6)
C24C 0.055(6) 0.066(6) 0.057(6) -0.002(5) 0.009(5) -0.001(5)
F20C 0.123(6) 0.099(5) 0.064(4) -0.010(5) 0.036(4) -0.026(4)
F21C 0.187(9) 0.103(6) 0.111(7) -0.002(6) 0.029(6) -0.058(5)
F22C 0.166(9) 0.071(5) 0.161(9) -0.041(5) 0.013(7) -0.028(5)
F23C 0.121(7) 0.083(5) 0.141(7) -0.031(5) 0.032(6) 0.023(5)
F24C 0.080(4) 0.077(4) 0.074(4) 0.001(3) 0.027(4) 0.013(3)
S2C 0.0683(17) 0.0576(16) 0.0462(14) 0.0059(13) 0.0035(13) -0.0046(12)
C25C 0.047(5) 0.048(5) 0.044(5) 0.004(4) 0.001(4) -0.002(4)
C26C 0.052(6) 0.061(6) 0.059(6) -0.001(5) 0.014(5) 0.013(5)
C27C 0.070(7) 0.079(7) 0.054(6) 0.008(6) 0.020(5) 0.001(5)
C28C 0.075(8) 0.062(6) 0.067(7) 0.023(6) 0.007(5) -0.001(6)
C29C 0.063(7) 0.047(5) 0.072(7) -0.010(5) -0.002(5) 0.007(5)
C30C 0.052(6) 0.051(5) 0.051(6) -0.005(5) 0.001(4) 0.010(4)
F26C 0.075(4) 0.067(4) 0.089(5) -0.001(3) 0.028(4) 0.015(3)
F27C 0.113(6) 0.105(6) 0.097(5) 0.018(5) 0.053(5) 0.005(4)
F28C 0.143(7) 0.074(5) 0.102(6) 0.026(5) 0.028(5) -0.015(4)
F29C 0.105(6) 0.055(4) 0.124(6) -0.018(4) 0.012(5) 0.013(4)
F30C 0.089(5) 0.099(5) 0.078(4) 0.007(4) 0.037(4) 0.028(4)
S3C 0.0754(18) 0.0589(16) 0.0473(14) -0.0183(14) 0.0198(13) -0.0055(12)
C31C 0.074(7) 0.069(7) 0.036(5) -0.015(5) 0.018(4) 0.000(5)
C32C 0.073(7) 0.058(7) 0.076(6) -0.006(6) 0.015(6) 0.010(6)
C33C 0.101(9) 0.085(9) 0.064(6) -0.030(7) -0.018(6) 0.023(7)
C34C 0.152(12) 0.083(10) 0.041(6) -0.044(8) 0.017(6) -0.002(6)
C35C 0.133(10) 0.078(9) 0.069(7) -0.003(8) 0.054(7) 0.001(7)
C36C 0.081(7) 0.059(7) 0.055(5) -0.003(6) 0.020(5) 0.009(5)
F32C 0.079(5) 0.125(7) 0.122(6) 0.025(5) 0.026(5) 0.034(5)
F33C 0.132(8) 0.191(10) 0.111(7) -0.065(7) -0.048(6) 0.073(7)
F34C 0.252(12) 0.177(9) 0.047(4) -0.093(9) 0.032(6) -0.015(5)
F35C 0.214(11) 0.124(7) 0.136(8) 0.021(7) 0.120(8) -0.004(6)
F36C 0.085(5) 0.116(6) 0.100(6) 0.017(5) 0.035(4) 0.039(5)
S4C 0.0470(14) 0.0685(17) 0.0509(15) -0.0050(13) 0.0073(12) -0.0118(13)
C37C 0.038(5) 0.069(7) 0.057(5) 0.001(4) 0.000(4) 0.006(5)
C38C 0.057(6) 0.075(7) 0.045(5) -0.002(5) 0.008(4) 0.005(5)
C39C 0.064(7) 0.088(9) 0.073(6) -0.017(6) 0.006(6) 0.008(6)
C40C 0.072(8) 0.056(7) 0.075(6) -0.018(5) -0.013(6) -0.009(5)
C41C 0.074(7) 0.053(6) 0.058(6) 0.006(5) -0.008(5) 0.001(5)
C42C 0.061(6) 0.057(6) 0.061(6) -0.004(5) 0.002(5) 0.013(5)
F38C 0.076(4) 0.095(5) 0.053(4) -0.013(4) 0.011(3) 0.012(3)
F39C 0.119(6) 0.108(6) 0.103(6) -0.062(5) 0.022(5) 0.019(5)
F40C 0.093(5) 0.100(6) 0.107(6) -0.022(5) -0.025(5) -0.010(5)
F41C 0.119(6) 0.094(5) 0.052(4) -0.001(4) -0.018(4) 0.009(4)
F42C 0.084(5) 0.076(4) 0.070(4) -0.003(4) 0.004(3) 0.024(3)

loop_
_atom_type_symbol
_atom_type_description
_atom_type_scat_dispersion_real
_atom_type_scat_dispersion_imag
_atom_type_scat_source
C C 0.0033 0.0016 'International Tables Vol C Tables 4.2.6.8 and 6.1.1.4'
H H 0.0000 0.0000 'International Tables Vol C Tables 4.2.6.8 and 6.1.1.4'
F F 0.0171 0.0103 'International Tables Vol C Tables 4.2.6.8 and 6.1.1.4'
P P 0.1023 0.0942 'International Tables Vol C Tables 4.2.6.8 and 6.1.1.4'
S S 0.1246 0.1234 'International Tables Vol C Tables 4.2.6.8 and 6.1.1.4'
Os Os -1.2165 7.6030 'International Tables Vol C Tables 4.2.6.8 and 6.1.1.4'

loop_
_geom_angle_atom_site_label_1
_geom_angle_atom_site_label_2
_geom_angle_atom_site_label_3
_geom_angle
S4A Os1A S2A 123.74(11)
S4A Os1A S3A 116.34(11)
S2A Os1A S3A 118.05(11)
S4A Os1A P1A 86.78(9)
S2A Os1A P1A 85.03(9)
S3A Os1A P1A 84.48(9)
S4A Os1A S1A 97.17(9)
S2A Os1A S1A 96.63(9)
S3A Os1A S1A 89.48(9)
P1A Os1A S1A 173.81(9)
C1A P1A C13A 104.7(4)
C1A P1A C7A 103.7(4)
C13A P1A C7A 104.5(4)
C1A P1A Os1A 113.6(3)
C13A P1A Os1A 115.2(3)
C7A P1A Os1A 114.0(3)
C2A C1A C6A 117.9(8)
C2A C1A P1A 120.3(6)
C6A C1A P1A 121.8(6)
C1A C2A C3A 121.5(8)
C1A C2A H2AA 119.3
C3A C2A H2AA 119.3
C4A C3A C2A 119.3(9)
C4A C3A H3AA 120.3
C2A C3A H3AA 120.3
C5A C4A C3A 120.5(9)
C5A C4A H4AA 119.8
C3A C4A H4AA 119.8
C4A C5A C6A 120.5(9)
C4A C5A H5AA 119.7
C6A C5A H5AA 119.7
C5A C6A C1A 120.3(8)
C5A C6A H6AA 119.9
C1A C6A H6AA 119.9
C8A C7A C12A 118.4(8)
C8A C7A P1A 120.8(6)
C12A C7A P1A 120.6(6)
C7A C8A C9A 121.4(8)
C7A C8A H8AA 119.3
C9A C8A H8AA 119.3
C10A C9A C8A 119.7(9)
C10A C9A H9AA 120.2
C8A C9A H9AA 120.2
C9A C10A C11A 120.0(9)
C9A C10A H10A 120.0
C11A C10A H10A 120.0
C10A C11A C12A 121.2(9)
C10A C11A H11A 119.4
C12A C11A H11A 119.4
C11A C12A C7A 119.3(8)
C11A C12A H12A 120.4
C7A C12A H12A 120.4
C14A C13A C18A 118.5(8)
C14A C13A P1A 120.9(6)
C18A C13A P1A 120.5(6)
C13A C14A C15A 120.6(8)
C13A C14A H14A 119.7
C15A C14A H14A 119.7
C16A C15A C14A 120.0(9)
C16A C15A H15A 120.0
C14A C15A H15A 120.0
C15A C16A C17A 120.2(9)
C15A C16A H16A 119.9
C17A C16A H16A 119.9
C16A C17A C18A 120.5(9)
C16A C17A H17A 119.7
C18A C17A H17A 119.7
C17A C18A C13A 120.1(8)
C17A C18A H18A 120.0
C13A C18A H18A 120.0
C19A S1A Os1A 117.6(3)
C24A C19A C20A 115.7(8)
C24A C19A S1A 127.0(6)
C20A C19A S1A 117.2(6)
F20A C20A C21A 118.1(8)
F20A C20A C19A 119.8(8)
C21A C20A C19A 122.0(8)
F21A C21A C22A 120.1(9)
F21A C21A C20A 119.6(9)
C22A C21A C20A 120.3(8)
F22A C22A C21A 120.4(9)
F22A C22A C23A 120.1(9)
C21A C22A C23A 119.5(9)
F23A C23A C22A 120.8(9)
F23A C23A C24A 119.0(9)
C22A C23A C24A 120.2(9)
F24A C24A C19A 120.8(7)
F24A C24A C23A 116.9(8)
C19A C24A C23A 122.3(8)
C25A S2A Os1A 117.5(3)
C26A C25A C30A 116.6(7)
C26A C25A S2A 120.0(6)
C30A C25A S2A 122.6(6)
F26A C26A C25A 120.6(7)
F26A C26A C27A 118.1(8)
C25A C26A C27A 121.2(7)
F27A C27A C28A 120.3(8)
F27A C27A C26A 119.4(8)
C28A C27A C26A 120.3(7)
F28A C28A C27A 119.8(8)
F28A C28A C29A 119.9(8)
C27A C28A C29A 120.2(8)
F29A C29A C28A 120.9(8)
F29A C29A C30A 119.6(8)
C28A C29A C30A 119.4(8)
F30A C30A C29A 117.1(7)
F30A C30A C25A 120.6(7)
C29A C30A C25A 122.3(7)
C31A S3A Os1A 115.3(4)
C32A C31A C36A 117.3(8)
C32A C31A S3A 118.8(6)
C36A C31A S3A 123.6(6)
F32A C32A C31A 119.9(8)
F32A C32A C33A 118.6(8)
C31A C32A C33A 121.4(8)
F33A C33A C34A 120.5(8)
F33A C33A C32A 119.7(8)
C34A C33A C32A 119.8(8)
F34A C34A C33A 119.5(8)
F34A C34A C35A 120.0(8)
C33A C34A C35A 120.5(8)
F35A C35A C34A 120.0(8)
F35A C35A C36A 120.2(8)
C34A C35A C36A 119.8(8)
F36A C36A C31A 120.8(7)
F36A C36A C35A 117.9(7)
C31A C36A C35A 121.2(8)
C37A S4A Os1A 115.1(3)
C38A C37A C42A 117.0(9)
C38A C37A S4A 120.9(7)
C42A C37A S4A 122.0(7)
F38A C38A C37A 120.3(9)
F38A C38A C39A 118.2(9)
C37A C38A C39A 121.5(9)
F39A C39A C40A 121.2(10)
F39A C39A C38A 119.6(10)
C40A C39A C38A 119.2(9)
C41A C40A C39A 121.5(10)
C41A C40A F40A 119.0(10)
C39A C40A F40A 119.5(11)
F41A C41A C40A 121.1(10)
F41A C41A C42A 119.6(10)
C40A C41A C42A 119.2(9)
F42A C42A C37A 120.5(9)
F42A C42A C41A 118.0(9)
C37A C42A C41A 121.5(9)
S2B Os1B S4B 125.71(11)
S2B Os1B S3B 115.92(12)
S4B Os1B S3B 116.49(12)
S2B Os1B P1B 84.49(9)
S4B Os1B P1B 85.13(9)
S3B Os1B P1B 86.88(9)
S2B Os1B S1B 96.56(9)
S4B Os1B S1B 96.61(9)
S3B Os1B S1B 89.99(9)
P1B Os1B S1B 176.85(9)
C7B P1B C1B 103.8(4)
C7B P1B C13B 103.6(4)
C1B P1B C13B 104.6(4)
C7B P1B Os1B 116.4(3)
C1B P1B Os1B 113.6(3)
C13B P1B Os1B 113.6(3)
C6B C1B C2B 117.3(8)
C6B C1B P1B 123.0(6)
C2B C1B P1B 119.7(6)
C3B C2B C1B 122.2(8)
C3B C2B H2BA 118.9
C1B C2B H2BA 118.9
C4B C3B C2B 119.3(9)
C4B C3B H3BA 120.4
C2B C3B H3BA 120.4
C5B C4B C3B 120.1(9)
C5B C4B H4BA 119.9
C3B C4B H4BA 119.9
C4B C5B C6B 120.6(9)
C4B C5B H5BA 119.7
C6B C5B H5BA 119.7
C1B C6B C5B 120.4(8)
C1B C6B H6BA 119.8
C5B C6B H6BA 119.8
C12B C7B C8B 117.1(8)
C12B C7B P1B 122.8(7)
C8B C7B P1B 120.1(6)
C9B C8B C7B 121.7(8)
C9B C8B H8BA 119.1
C7B C8B H8BA 119.1
C10B C9B C8B 120.1(9)
C10B C9B H9BA 119.9
C8B C9B H9BA 119.9
C9B C10B C11B 118.7(9)
C9B C10B H10B 120.7
C11B C10B H10B 120.7
C12B C11B C10B 122.0(9)
C12B C11B H11B 119.0
C10B C11B H11B 119.0
C11B C12B C7B 120.4(9)
C11B C12B H12B 119.8
C7B C12B H12B 119.8
C14B C13B C18B 117.7(8)
C14B C13B P1B 123.1(7)
C18B C13B P1B 119.2(7)
C13B C14B C15B 120.9(9)
C13B C14B H14B 119.6
C15B C14B H14B 119.6
C16B C15B C14B 120.0(9)
C16B C15B H15B 120.0
C14B C15B H15B 120.0
C15B C16B C17B 120.1(9)
C15B C16B H16B 120.0
C17B C16B H16B 120.0
C16B C17B C18B 120.2(9)
C16B C17B H17B 119.9
C18B C17B H17B 119.9
C17B C18B C13B 121.1(9)
C17B C18B H18B 119.5
C13B C18B H18B 119.5
C19B S1B Os1B 117.0(3)
C24B C19B C20B 114.6(7)
C24B C19B S1B 128.4(6)
C20B C19B S1B 116.9(6)
F20B C20B C21B 118.2(7)
F20B C20B C19B 119.1(7)
C21B C20B C19B 122.7(7)
F21B C21B C22B 119.2(8)
F21B C21B C20B 120.2(8)
C22B C21B C20B 120.6(8)
F22B C22B C21B 122.5(8)
F22B C22B C23B 118.3(8)
C21B C22B C23B 119.1(8)
F23B C23B C22B 121.1(8)
F23B C23B C24B 118.9(8)
C22B C23B C24B 120.0(8)
F24B C24B C23B 118.1(7)
F24B C24B C19B 119.0(7)
C23B C24B C19B 122.9(7)
C25B S2B Os1B 115.7(3)
C26B C25B C30B 116.4(7)
C26B C25B S2B 122.9(6)
C30B C25B S2B 120.3(6)
F26B C26B C27B 118.0(7)
F26B C26B C25B 121.1(7)
C27B C26B C25B 120.9(7)
F27B C27B C28B 119.2(8)
F27B C27B C26B 120.3(8)
C28B C27B C26B 120.5(7)
F28B C28B C27B 121.1(8)
F28B C28B C29B 118.7(8)
C27B C28B C29B 120.2(8)
F29B C29B C28B 121.4(8)
F29B C29B C30B 119.6(8)
C28B C29B C30B 119.0(7)
F30B C30B C29B 118.7(7)
F30B C30B C25B 118.4(7)
C29B C30B C25B 122.9(7)
C31B S3B Os1B 112.9(3)
C36B C31B C32B 117.7(8)
C36B C31B S3B 121.4(6)
C32B C31B S3B 120.8(6)
F32B C32B C33B 118.8(9)
F32B C32B C31B 120.7(9)
C33B C32B C31B 120.6(8)
F33B C33B C34B 118.8(9)
F33B C33B C32B 120.8(10)
C34B C33B C32B 120.2(9)
F34B C34B C33B 120.7(10)
F34B C34B C35B 118.7(10)
C33B C34B C35B 120.7(9)
F35B C35B C34B 121.1(9)
F35B C35B C36B 119.5(9)
C34B C35B C36B 119.3(9)
F36B C36B C35B 119.2(8)
F36B C36B C31B 119.4(8)
C35B C36B C31B 121.4(8)
C37B S4B Os1B 117.2(3)
C42B C37B C38B 116.8(8)
C42B C37B S4B 124.6(6)
C38B C37B S4B 117.7(6)
F38B C38B C39B 118.1(8)
F38B C38B C37B 120.4(7)
C39B C38B C37B 121.4(8)
F39B C39B C40B 119.0(8)
F39B C39B C38B 120.6(9)
C40B C39B C38B 120.4(8)
F40B C40B C39B 120.3(9)
F40B C40B C41B 119.8(9)
C39B C40B C41B 119.8(9)
F41B C41B C40B 120.6(8)
F41B C41B C42B 119.9(9)
C40B C41B C42B 119.5(8)
F42B C42B C41B 119.1(8)
F42B C42B C37B 119.0(7)
C41B C42B C37B 122.0(8)
S4C Os1C S2C 123.96(11)
S4C Os1C S3C 116.69(11)
S2C Os1C S3C 117.29(11)
S4C Os1C S1C 96.67(9)
S2C Os1C S1C 97.89(9)
S3C Os1C S1C 89.35(9)
S4C Os1C P1C 84.51(9)
S2C Os1C P1C 85.67(9)
S3C Os1C P1C 85.50(9)
S1C Os1C P1C 174.69(9)
C7C P1C C13C 104.7(4)
C7C P1C C1C 103.5(4)
C13C P1C C1C 103.8(4)
C7C P1C Os1C 115.0(3)
C13C P1C Os1C 113.1(3)
C1C P1C Os1C 115.5(3)
C6C C1C C2C 118.1(8)
C6C C1C P1C 121.6(6)
C2C C1C P1C 120.3(6)
C3C C2C C1C 121.2(8)
C3C C2C H2CA 119.4
C1C C2C H2CA 119.4
C4C C3C C2C 119.7(9)
C4C C3C H3CA 120.1
C2C C3C H3CA 120.1
C5C C4C C3C 120.3(9)
C5C C4C H4CA 119.9
C3C C4C H4CA 119.9
C4C C5C C6C 120.6(9)
C4C C5C H5CA 119.7
C6C C5C H5CA 119.7
C5C C6C C1C 120.1(8)
C5C C6C H6CA 119.9
C1C C6C H6CA 119.9
C12C C7C C8C 118.8(8)
C12C C7C P1C 121.5(6)
C8C C7C P1C 119.7(6)
C9C C8C C7C 120.5(8)
C9C C8C H8CA 119.7
C7C C8C H8CA 119.7
C10C C9C C8C 120.6(9)
C10C C9C H9CA 119.7
C8C C9C H9CA 119.7
C9C C10C C11C 118.4(9)
C9C C10C H10C 120.8
C11C C10C H10C 120.8
C12C C11C C10C 122.3(9)
C12C C11C H11C 118.9
C10C C11C H11C 118.9
C11C C12C C7C 119.5(8)
C11C C12C H12C 120.2
C7C C12C H12C 120.2
C14C C13C C18C 118.3(8)
C14C C13C P1C 122.6(6)
C18C C13C P1C 118.9(6)
C13C C14C C15C 120.6(9)
C13C C14C H14C 119.7
C15C C14C H14C 119.7
C16C C15C C14C 120.4(9)
C16C C15C H15C 119.8
C14C C15C H15C 119.8
C15C C16C C17C 119.5(9)
C15C C16C H16C 120.3
C17C C16C H16C 120.3
C16C C17C C18C 121.2(9)
C16C C17C H17C 119.4
C18C C17C H17C 119.4
C17C C18C C13C 120.0(8)
C17C C18C H18C 120.0
C13C C18C H18C 120.0
C19C S1C Os1C 119.6(3)
C24C C19C C20C 115.2(7)
C24C C19C S1C 128.6(6)
C20C C19C S1C 116.2(6)
F20C C20C C21C 117.4(8)
F20C C20C C19C 120.2(7)
C21C C20C C19C 122.4(8)
F21C C21C C22C 119.1(8)
F21C C21C C20C 120.9(9)
C22C C21C C20C 119.9(8)
F22C C22C C23C 118.9(8)
F22C C22C C21C 121.2(8)
C23C C22C C21C 119.9(8)
F23C C23C C22C 121.1(8)
F23C C23C C24C 119.2(8)
C22C C23C C24C 119.6(8)
F24C C24C C23C 117.6(7)
F24C C24C C19C 119.4(7)
C23C C24C C19C 123.0(7)
C25C S2C Os1C 114.8(3)
C30C C25C C26C 116.1(7)
C30C C25C S2C 121.7(6)
C26C C25C S2C 121.6(6)
F26C C26C C27C 117.4(7)
F26C C26C C25C 120.8(7)
C27C C26C C25C 121.8(7)
F27C C27C C28C 119.3(8)
F27C C27C C26C 120.9(8)
C28C C27C C26C 119.7(7)
F28C C28C C27C 120.4(8)
F28C C28C C29C 119.0(8)
C27C C28C C29C 120.6(8)
F29C C29C C28C 120.9(8)
F29C C29C C30C 120.2(8)
C28C C29C C30C 118.9(7)
F30C C30C C29C 118.3(7)
F30C C30C C25C 119.0(7)
C29C C30C C25C 122.6(7)
C31C S3C Os1C 113.2(4)
C36C C31C C32C 116.9(7)
C36C C31C S3C 122.2(6)
C32C C31C S3C 120.9(6)
F32C C32C C33C 118.6(8)
F32C C32C C31C 120.0(8)
C33C C32C C31C 121.4(8)
F33C C33C C34C 119.6(9)
F33C C33C C32C 120.5(9)
C34C C33C C32C 119.6(8)
F34C C34C C35C 118.8(9)
F34C C34C C33C 120.4(9)
C35C C34C C33C 120.4(8)
F35C C35C C34C 121.5(8)
F35C C35C C36C 119.3(9)
C34C C35C C36C 119.2(8)
F36C C36C C35C 118.0(8)
F36C C36C C31C 119.7(7)
C35C C36C C31C 122.2(8)
C37C S4C Os1C 117.4(3)
C42C C37C C38C 116.9(7)
C42C C37C S4C 126.1(6)
C38C C37C S4C 116.2(6)
F38C C38C C39C 117.7(7)
F38C C38C C37C 120.3(7)
C39C C38C C37C 122.0(7)
F39C C39C C40C 120.0(8)
F39C C39C C38C 121.0(8)
C40C C39C C38C 119.1(7)
F40C C40C C41C 119.0(7)
F40C C40C C39C 120.0(7)
C41C C40C C39C 121.0(8)
F41C C41C C40C 120.2(7)
F41C C41C C42C 120.2(8)
C40C C41C C42C 119.6(7)
F42C C42C C41C 118.7(7)
F42C C42C C37C 119.9(7)
C41C C42C C37C 121.4(7)

loop_
_geom_bond_atom_site_label_1
_geom_bond_atom_site_label_2
_geom_bond_distance
Os1A S4A 2.204(3)
Os1A S2A 2.207(3)
Os1A S3A 2.220(3)
Os1A P1A 2.403(2)
Os1A S1A 2.415(2)
P1A C1A 1.817(9)
P1A C13A 1.819(8)
P1A C7A 1.824(8)
C1A C2A 1.375(10)
C1A C6A 1.396(10)
C2A C3A 1.387(10)
C2A H2AA 0.9300
C3A C4A 1.365(11)
C3A H3AA 0.9300
C4A C5A 1.361(11)
C4A H4AA 0.9300
C5A C6A 1.377(10)
C5A H5AA 0.9300
C6A H6AA 0.9300
C7A C8A 1.375(10)
C7A C12A 1.393(10)
C8A C9A 1.382(10)
C8A H8AA 0.9300
C9A C10A 1.359(11)
C9A H9AA 0.9300
C10A C11A 1.363(11)
C10A H10A 0.9300
C11A C12A 1.385(10)
C11A H11A 0.9300
C12A H12A 0.9300
C13A C14A 1.385(9)
C13A C18A 1.381(10)
C14A C15A 1.386(10)
C14A H14A 0.9300
C15A C16A 1.359(11)
C15A H15A 0.9300
C16A C17A 1.361(11)
C16A H16A 0.9300
C17A C18A 1.386(10)
C17A H17A 0.9300
C18A H18A 0.9300
S1A C19A 1.753(9)
C19A C24A 1.377(10)
C19A C20A 1.388(9)
C20A F20A 1.335(10)
C20A C21A 1.379(10)
C21A F21A 1.346(10)
C21A C22A 1.354(10)
C22A F22A 1.348(10)
C22A C23A 1.356(10)
C23A F23A 1.335(10)
C23A C24A 1.381(10)
C24A F24A 1.337(9)
S2A C25A 1.772(8)
C25A C26A 1.377(9)
C25A C30A 1.377(9)
C26A F26A 1.326(9)
C26A C27A 1.381(10)
C27A F27A 1.341(9)
C27A C28A 1.350(10)
C28A F28A 1.348(9)
C28A C29A 1.354(10)
C29A F29A 1.339(9)
C29A C30A 1.374(9)
C30A F30A 1.330(9)
S3A C31A 1.781(8)
C31A C32A 1.374(9)
C31A C36A 1.377(9)
C32A F32A 1.333(9)
C32A C33A 1.374(10)
C33A F33A 1.341(9)
C33A C34A 1.353(10)
C34A F34A 1.348(9)
C34A C35A 1.354(10)
C35A F35A 1.336(9)
C35A C36A 1.376(10)
C36A F36A 1.322(9)
S4A C37A 1.775(9)
C37A C38A 1.379(10)
C37A C42A 1.378(10)
C38A F38A 1.331(11)
C38A C39A 1.388(11)
C39A F39A 1.335(11)
C39A C40A 1.349(11)
C40A C41A 1.349(11)
C40A F40A 1.354(11)
C41A F41A 1.330(11)
C41A C42A 1.386(11)
C42A F42A 1.321(11)
Os1B S2B 2.214(3)
Os1B S4B 2.214(3)
Os1B S3B 2.218(3)
Os1B P1B 2.405(2)
Os1B S1B 2.414(2)
P1B C7B 1.809(9)
P1B C1B 1.816(9)
P1B C13B 1.820(9)
C1B C6B 1.379(10)
C1B C2B 1.387(10)
C2B C3B 1.370(10)
C2B H2BA 0.9300
C3B C4B 1.365(11)
C3B H3BA 0.9300
C4B C5B 1.361(11)
C4B H4BA 0.9300
C5B C6B 1.387(10)
C5B H5BA 0.9300
C6B H6BA 0.9300
C7B C12B 1.388(10)
C7B C8B 1.389(10)
C8B C9B 1.377(10)
C8B H8BA 0.9300
C9B C10B 1.365(11)
C9B H9BA 0.9300
C10B C11B 1.369(11)
C10B H10B 0.9300
C11B C12B 1.365(11)
C11B H11B 0.9300
C12B H12B 0.9300
C13B C14B 1.381(10)
C13B C18B 1.388(10)
C14B C15B 1.382(11)
C14B H14B 0.9300
C15B C16B 1.363(11)
C15B H15B 0.9300
C16B C17B 1.363(11)
C16B H16B 0.9300
C17B C18B 1.371(10)
C17B H17B 0.9300
C18B H18B 0.9300
S1B C19B 1.752(8)
C19B C24B 1.392(9)
C19B C20B 1.388(9)
C20B F20B 1.335(9)
C20B C21B 1.367(10)
C21B F21B 1.343(9)
C21B C22B 1.358(10)
C22B F22B 1.342(10)
C22B C23B 1.362(10)
C23B F23B 1.336(9)
C23B C24B 1.372(10)
C24B F24B 1.338(8)
S2B C25B 1.772(8)
C25B C26B 1.387(9)
C25B C30B 1.377(9)
C26B F26B 1.322(9)
C26B C27B 1.376(10)
C27B F27B 1.340(9)
C27B C28B 1.360(10)
C28B F28B 1.335(10)
C28B C29B 1.359(10)
C29B F29B 1.335(9)
C29B C30B 1.374(10)
C30B F30B 1.342(9)
S3B C31B 1.768(9)
C31B C36B 1.377(10)
C31B C32B 1.385(10)
C32B F32B 1.319(10)
C32B C33B 1.369(11)
C33B F33B 1.337(10)
C33B C34B 1.350(11)
C34B F34B 1.336(10)
C34B C35B 1.364(10)
C35B F35B 1.330(10)
C35B C36B 1.370(10)
C36B F36B 1.335(9)
S4B C37B 1.783(9)
C37B C42B 1.383(9)
C37B C38B 1.382(9)
C38B F38B 1.329(9)
C38B C39B 1.366(10)
C39B F39B 1.340(10)
C39B C40B 1.362(10)
C40B F40B 1.337(10)
C40B C41B 1.365(10)
C41B F41B 1.338(10)
C41B C42B 1.372(10)
C42B F42B 1.344(9)
Os1C S4C 2.207(3)
Os1C S2C 2.216(3)
Os1C S3C 2.220(3)
Os1C S1C 2.410(2)
Os1C P1C 2.410(2)
P1C C7C 1.813(8)
P1C C13C 1.818(9)
P1C C1C 1.829(9)
C1C C6C 1.383(10)
C1C C2C 1.390(10)
C2C C3C 1.375(10)
C2C H2CA 0.9300
C3C C4C 1.365(11)
C3C H3CA 0.9300
C4C C5C 1.362(11)
C4C H4CA 0.9300
C5C C6C 1.384(10)
C5C H5CA 0.9300
C6C H6CA 0.9300
C7C C12C 1.383(10)
C7C C8C 1.385(10)
C8C C9C 1.379(10)
C8C H8CA 0.9300
C9C C10C 1.370(11)
C9C H9CA 0.9300
C10C C11C 1.371(11)
C10C H10C 0.9300
C11C C12C 1.365(10)
C11C H11C 0.9300
C12C H12C 0.9300
C13C C14C 1.381(10)
C13C C18C 1.387(10)
C14C C15C 1.387(11)
C14C H14C 0.9300
C15C C16C 1.359(11)
C15C H15C 0.9300
C16C C17C 1.361(11)
C16C H16C 0.9300
C17C C18C 1.380(10)
C17C H17C 0.9300
C18C H18C 0.9300
S1C C19C 1.761(8)
C19C C24C 1.382(9)
C19C C20C 1.388(9)
C20C F20C 1.336(9)
C20C C21C 1.367(10)
C21C F21C 1.341(10)
C21C C22C 1.361(10)
C22C F22C 1.345(10)
C22C C23C 1.357(10)
C23C F23C 1.348(10)
C23C C24C 1.366(10)
C24C F24C 1.340(9)
S2C C25C 1.779(8)
C25C C30C 1.375(9)
C25C C26C 1.389(9)
C26C F26C 1.325(8)
C26C C27C 1.363(9)
C27C F27C 1.340(9)
C27C C28C 1.360(9)
C28C F28C 1.343(9)
C28C C29C 1.364(9)
C29C F29C 1.341(9)
C29C C30C 1.371(9)
C30C F30C 1.342(8)
S3C C31C 1.770(8)
C31C C36C 1.374(9)
C31C C32C 1.379(9)
C32C F32C 1.328(9)
C32C C33C 1.371(10)
C33C F33C 1.329(10)
C33C C34C 1.360(10)
C34C F34C 1.344(10)
C34C C35C 1.357(10)
C35C F35C 1.346(10)
C35C C36C 1.367(10)
C36C F36C 1.337(9)
S4C C37C 1.787(9)
C37C C42C 1.384(9)
C37C C38C 1.381(9)
C38C F38C 1.331(8)
C38C C39C 1.368(10)
C39C F39C 1.331(9)
C39C C40C 1.359(9)
C40C F40C 1.352(9)
C40C C41C 1.358(9)
C41C F41C 1.341(9)
C41C C42C 1.367(9)
C42C F42C 1.343(9)

loop_
_geom_torsion_atom_site_label_1
_geom_torsion_atom_site_label_2
_geom_torsion_atom_site_label_3
_geom_torsion_atom_site_label_4
_geom_torsion
_geom_torsion_publ_flag
S4A Os1A P1A C1A -159.7(3) ?
S2A Os1A P1A C1A -35.4(3) ?
S3A Os1A P1A C1A 83.4(3) ?
S4A Os1A P1A C13A -39.1(3) ?
S2A Os1A P1A C13A 85.2(3) ?
S3A Os1A P1A C13A -155.9(3) ?
S4A Os1A P1A C7A 81.7(3) ?
S2A Os1A P1A C7A -154.0(3) ?
S3A Os1A P1A C7A -35.1(3) ?
C13A P1A C1A C2A -174.0(6) ?
C7A P1A C1A C2A 76.7(7) ?
Os1A P1A C1A C2A -47.6(7) ?
C13A P1A C1A C6A 6.9(9) ?
C7A P1A C1A C6A -102.3(8) ?
Os1A P1A C1A C6A 133.4(7) ?
C6A C1A C2A C3A 1.6(11) ?
P1A C1A C2A C3A -177.5(7) ?
C1A C2A C3A C4A -1.0(13) ?
C2A C3A C4A C5A 0.0(17) ?
C3A C4A C5A C6A 0.3(19) ?
C4A C5A C6A C1A 0.3(18) ?
C2A C1A C6A C5A -1.2(14) ?
P1A C1A C6A C5A 177.9(9) ?
C1A P1A C7A C8A -176.6(8) ?
C13A P1A C7A C8A 74.0(9) ?
Os1A P1A C7A C8A -52.5(9) ?
C1A P1A C7A C12A 6.8(9) ?
C13A P1A C7A C12A -102.6(9) ?
Os1A P1A C7A C12A 130.8(8) ?
C12A C7A C8A C9A 0.2(16) ?
P1A C7A C8A C9A -176.6(9) ?
C7A C8A C9A C10A -1.2(19) ?
C8A C9A C10A C11A 1(2) ?
C9A C10A C11A C12A 0(2) ?
C10A C11A C12A C7A -1(2) ?
C8A C7A C12A C11A 1.0(16) ?
P1A C7A C12A C11A 177.7(9) ?
C1A P1A C13A C14A -89.2(9) ?
C7A P1A C13A C14A 19.5(10) ?
Os1A P1A C13A C14A 145.4(8) ?
C1A P1A C13A C18A 87.4(9) ?
C7A P1A C13A C18A -163.9(8) ?
Os1A P1A C13A C18A -38.0(9) ?
C18A C13A C14A C15A 0.2(17) ?
P1A C13A C14A C15A 176.9(9) ?
C13A C14A C15A C16A 1.6(19) ?
C14A C15A C16A C17A -3(2) ?
C15A C16A C17A C18A 3(2) ?
C16A C17A C18A C13A -0.9(18) ?
C14A C13A C18A C17A -0.5(16) ?
P1A C13A C18A C17A -177.2(9) ?
S2A Os1A S1A C19A -73.1(3) yes
S3A Os1A S1A C19A 168.7(3) yes
S4A Os1A S1A C19A 52.2(3) yes
Os1A S1A C19A C24A 21.8(10) ?
Os1A S1A C19A C20A -161.3(4) ?
C24A C19A C20A F20A -176.5(9) ?
S1A C19A C20A F20A 6.2(9) ?
C24A C19A C20A C21A 0.6(9) ?
S1A C19A C20A C21A -176.6(6) ?
F20A C20A C21A F21A -2.0(11) ?
C19A C20A C21A F21A -179.2(9) ?
F20A C20A C21A C22A 177.5(11) ?
C19A C20A C21A C22A 0.3(11) ?
F21A C21A C22A F22A -0.7(19) ?
C20A C21A C22A F22A 179.8(10) ?
F21A C21A C22A C23A 179.4(11) ?
C20A C21A C22A C23A -0.1(18) ?
F22A C22A C23A F23A 3(2) ?
C21A C22A C23A F23A -177.0(12) ?
F22A C22A C23A C24A 179.1(12) ?
C21A C22A C23A C24A -1(2) ?
C20A C19A C24A F24A 175.8(8) ?
S1A C19A C24A F24A -7.2(15) ?
C20A C19A C24A C23A -1.8(15) ?
S1A C19A C24A C23A 175.2(9) ?
F23A C23A C24A F24A 0.4(18) ?
C22A C23A C24A F24A -175.7(12) ?
F23A C23A C24A C19A 178.1(11) ?
C22A C23A C24A C19A 2(2) ?
S4A Os1A S2A C25A -107.3(3) ?
S3A Os1A S2A C25A 88.9(3) ?
P1A Os1A S2A C25A 170.0(3) ?
S1A Os1A S2A C25A -4.1(3) ?
Os1A S2A C25A C26A -74.9(10) ?
Os1A S2A C25A C30A 115.8(9) ?
C30A C25A C26A F26A 175.1(10) ?
S2A C25A C26A F26A 5.1(15) ?
C30A C25A C26A C27A -1.7(17) ?
S2A C25A C26A C27A -171.6(9) ?
F26A C26A C27A F27A 2.1(17) ?
C25A C26A C27A F27A 179.0(10) ?
F26A C26A C27A C28A -177.4(10) ?
C25A C26A C27A C28A -0.6(18) ?
F27A C27A C28A F28A 0.7(17) ?
C26A C27A C28A F28A -179.7(10) ?
F27A C27A C28A C29A -177.7(11) ?
C26A C27A C28A C29A 1.9(18) ?
F28A C28A C29A F29A -1.0(18) ?
C27A C28A C29A F29A 177.4(11) ?
F28A C28A C29A C30A -179.2(10) ?
C27A C28A C29A C30A -0.8(18) ?
F29A C29A C30A F30A -1.7(17) ?
C28A C29A C30A F30A 176.5(10) ?
F29A C29A C30A C25A -179.9(11) ?
C28A C29A C30A C25A -1.7(18) ?
C26A C25A C30A F30A -175.2(10) ?
S2A C25A C30A F30A -5.6(15) ?
C26A C25A C30A C29A 2.8(17) ?
S2A C25A C30A C29A 172.5(9) ?
S4A Os1A S3A C31A 86.0(3) ?
S2A Os1A S3A C31A -109.0(3) ?
P1A Os1A S3A C31A 169.6(3) ?
S1A Os1A S3A C31A -11.8(3) ?
Os1A S3A C31A C32A -101.0(9) ?
Os1A S3A C31A C36A 85.4(10) ?
C36A C31A C32A F32A 177.2(11) ?
S3A C31A C32A F32A 3.2(15) ?
C36A C31A C32A C33A 0.8(17) ?
S3A C31A C32A C33A -173.2(9) ?
F32A C32A C33A F33A 1.4(18) ?
C31A C32A C33A F33A 177.9(11) ?
F32A C32A C33A C34A -178.4(11) ?
C31A C32A C33A C34A -1.9(19) ?
F33A C33A C34A F34A 1.7(18) ?
C32A C33A C34A F34A -178.4(11) ?
F33A C33A C34A C35A -178.3(11) ?
C32A C33A C34A C35A 1.5(19) ?
F34A C34A C35A F35A 1.8(18) ?
C33A C34A C35A F35A -178.1(11) ?
F34A C34A C35A C36A 179.9(11) ?
C33A C34A C35A C36A 0.0(19) ?
C32A C31A C36A F36A -178.8(11) ?
S3A C31A C36A F36A -5.2(17) ?
C32A C31A C36A C35A 0.7(18) ?
S3A C31A C36A C35A 174.4(9) ?
F35A C35A C36A F36A -3.4(18) ?
C34A C35A C36A F36A 178.5(11) ?
F35A C35A C36A C31A 177.0(11) ?
C34A C35A C36A C31A -1.1(19) ?
S2A Os1A S4A C37A 99.9(4) ?
S3A Os1A S4A C37A -96.0(4) ?
P1A Os1A S4A C37A -178.2(4) ?
S1A Os1A S4A C37A -3.0(4) ?
Os1A S4A C37A C38A -112.3(9) ?
Os1A S4A C37A C42A 71.4(10) ?
C42A C37A C38A F38A 179.5(11) ?
S4A C37A C38A F38A 3.1(16) ?
C42A C37A C38A C39A -2.7(18) ?
S4A C37A C38A C39A -179.2(10) ?
F38A C38A C39A F39A 0(2) ?
C37A C38A C39A F39A -177.8(12) ?
F38A C38A C39A C40A 177.9(16) ?
C37A C38A C39A C40A 0(2) ?
F39A C39A C40A C41A -179.7(15) ?
C38A C39A C40A C41A 2(3) ?
F39A C39A C40A F40A -2(3) ?
C38A C39A C40A F40A 179.9(13) ?
C39A C40A C41A F41A -179.3(15) ?
F40A C40A C41A F41A 3(3) ?
C39A C40A C41A C42A -2(3) ?
F40A C40A C41A C42A -179.8(13) ?
C38A C37A C42A F42A -177.9(11) ?
S4A C37A C42A F42A -1.5(17) ?
C38A C37A C42A C41A 2.9(18) ?
S4A C37A C42A C41A 179.3(10) ?
F41A C41A C42A F42A -3(2) ?
C40A C41A C42A F42A -179.7(16) ?
F41A C41A C42A C37A 176.6(12) ?
C40A C41A C42A C37A 0(2) ?
S2B Os1B P1B C7B -148.6(4) ?
S4B Os1B P1B C7B 84.8(4) ?
S3B Os1B P1B C7B -32.1(4) ?
S2B Os1B P1B C1B -28.0(3) ?
S4B Os1B P1B C1B -154.7(3) ?
S3B Os1B P1B C1B 88.4(3) ?
S2B Os1B P1B C13B 91.3(4) ?
S4B Os1B P1B C13B -35.3(4) ?
S3B Os1B P1B C13B -152.3(4) ?
C7B P1B C1B C6B -107.7(9) ?
C13B P1B C1B C6B 0.6(9) ?
Os1B P1B C1B C6B 124.9(8) ?
C7B P1B C1B C2B 71.8(7) ?
C13B P1B C1B C2B -179.9(7) ?
Os1B P1B C1B C2B -55.6(7) ?
C6B C1B C2B C3B 0.2(12) ?
P1B C1B C2B C3B -179.3(8) ?
C1B C2B C3B C4B 0.2(13) ?
C2B C3B C4B C5B -1.6(18) ?
C3B C4B C5B C6B 3(2) ?
C2B C1B C6B C5B 0.7(15) ?
P1B C1B C6B C5B -179.8(9) ?
C4B C5B C6B C1B -2.1(19) ?
C1B P1B C7B C12B 12.0(10) ?
C13B P1B C7B C12B -97.0(10) ?
Os1B P1B C7B C12B 137.6(8) ?
C1B P1B C7B C8B -169.5(8) ?
C13B P1B C7B C8B 81.5(9) ?
Os1B P1B C7B C8B -43.9(9) ?
C12B C7B C8B C9B -0.6(16) ?
P1B C7B C8B C9B -179.1(9) ?
C7B C8B C9B C10B 0.2(18) ?
C8B C9B C10B C11B 0.7(18) ?
C9B C10B C11B C12B -1.1(19) ?
C10B C11B C12B C7B 0.7(19) ?
C8B C7B C12B C11B 0.1(17) ?
P1B C7B C12B C11B 178.7(9) ?
C7B P1B C13B C14B 6.9(10) ?
C1B P1B C13B C14B -101.5(9) ?
Os1B P1B C13B C14B 134.1(8) ?
C7B P1B C13B C18B -172.9(8) ?
C1B P1B C13B C18B 78.7(9) ?
Os1B P1B C13B C18B -45.7(9) ?
C18B C13B C14B C15B -2.4(16) ?
P1B C13B C14B C15B 177.8(9) ?
C13B C14B C15B C16B 0.7(18) ?
C14B C15B C16B C17B 0.2(19) ?
C15B C16B C17B C18B 0.6(19) ?
C16B C17B C18B C13B -2.3(17) ?
C14B C13B C18B C17B 3.2(16) ?
P1B C13B C18B C17B -177.0(8) ?
S2B Os1B S1B C19B -53.1(4) yes
S3B Os1B S1B C19B -169.2(4) yes
S4B Os1B S1B C19B 74.2(4) yes
Os1B S1B C19B C24B -19.0(10) ?
Os1B S1B C19B C20B 161.1(5) ?
C24B C19B C20B F20B 176.0(9) ?
S1B C19B C20B F20B -4.0(9) ?
C24B C19B C20B C21B -1.9(9) ?
S1B C19B C20B C21B 178.0(7) ?
F20B C20B C21B F21B 1.5(12) ?
C19B C20B C21B F21B 179.5(10) ?
F20B C20B C21B C22B -179.4(12) ?
C19B C20B C21B C22B -1.4(12) ?
F21B C21B C22B F22B -1(2) ?
C20B C21B C22B F22B -179.6(11) ?
F21B C21B C22B C23B -178.4(12) ?
C20B C21B C22B C23B 2.5(19) ?
F22B C22B C23B F23B 0(2) ?
C21B C22B C23B F23B 178.1(12) ?
F22B C22B C23B C24B -178.1(12) ?
C21B C22B C23B C24B 0(2) ?
F23B C23B C24B F24B -2.3(16) ?
C22B C23B C24B F24B 176.0(11) ?
F23B C23B C24B C19B 178.2(10) ?
C22B C23B C24B C19B -3.5(18) ?
C20B C19B C24B F24B -175.1(7) ?
S1B C19B C24B F24B 5.0(14) ?
C20B C19B C24B C23B 4.4(14) ?
S1B C19B C24B C23B -175.5(8) ?
S4B Os1B S2B C25B -99.1(3) ?
S3B Os1B S2B C25B 97.1(3) ?
P1B Os1B S2B C25B -179.1(3) ?
S1B Os1B S2B C25B 3.9(3) ?
Os1B S2B C25B C26B -71.9(9) ?
Os1B S2B C25B C30B 115.8(8) ?
C30B C25B C26B F26B 175.3(9) ?
S2B C25B C26B F26B 2.6(14) ?
C30B C25B C26B C27B -4.0(15) ?
S2B C25B C26B C27B -176.7(8) ?
F26B C26B C27B F27B 2.7(16) ?
C25B C26B C27B F27B -177.9(10) ?
F26B C26B C27B C28B -177.5(11) ?
C25B C26B C27B C28B 1.8(18) ?
F27B C27B C28B F28B -0.2(19) ?
C26B C27B C28B F28B -180.0(11) ?
F27B C27B C28B C29B -179.5(11) ?
C26B C27B C28B C29B 0.8(19) ?
F28B C28B C29B F29B -0.9(18) ?
C27B C28B C29B F29B 178.4(11) ?
F28B C28B C29B C30B 179.8(10) ?
C27B C28B C29B C30B -0.9(18) ?
F29B C29B C30B F30B 0.3(16) ?
C28B C29B C30B F30B 179.6(10) ?
F29B C29B C30B C25B 179.1(10) ?
C28B C29B C30B C25B -1.6(17) ?
C26B C25B C30B F30B -177.3(9) ?
S2B C25B C30B F30B -4.4(13) ?
C26B C25B C30B C29B 4.0(15) ?
S2B C25B C30B C29B 176.8(8) ?
S2B Os1B S3B C31B -97.2(3) ?
S4B Os1B S3B C31B 97.5(3) ?
P1B Os1B S3B C31B -179.6(3) ?
S1B Os1B S3B C31B 0.1(3) ?
Os1B S3B C31B C36B 93.8(9) ?
Os1B S3B C31B C32B -86.2(9) ?
C36B C31B C32B F32B 175.4(11) ?
S3B C31B C32B F32B -4.6(16) ?
C36B C31B C32B C33B -4.0(18) ?
S3B C31B C32B C33B 176.0(10) ?
F32B C32B C33B F33B 1(2) ?
C31B C32B C33B F33B -179.8(12) ?
F32B C32B C33B C34B -175.2(13) ?
C31B C32B C33B C34B 4(2) ?
F33B C33B C34B F34B 3(2) ?
C32B C33B C34B F34B 178.6(12) ?
F33B C33B C34B C35B -177.4(13) ?
C32B C33B C34B C35B -1(2) ?
F34B C34B C35B F35B 0(2) ?
C33B C34B C35B F35B -179.7(13) ?
F34B C34B C35B C36B 178.4(12) ?
C33B C34B C35B C36B -2(2) ?
F35B C35B C36B F36B -4.1(17) ?
C34B C35B C36B F36B 177.8(11) ?
F35B C35B C36B C31B 179.9(11) ?
C34B C35B C36B C31B 1.9(19) ?
C32B C31B C36B F36B -175.0(10) ?
S3B C31B C36B F36B 5.0(14) ?
C32B C31B C36B C35B 1.0(17) ?
S3B C31B C36B C35B -179.1(9) ?
S2B Os1B S4B C37B 94.7(3) ?
S3B Os1B S4B C37B -101.6(3) ?
P1B Os1B S4B C37B 174.3(3) ?
S1B Os1B S4B C37B -8.3(3) ?
Os1B S4B C37B C42B 74.6(10) ?
Os1B S4B C37B C38B -116.3(8) ?
C42B C37B C38B F38B 179.4(10) ?
S4B C37B C38B F38B 9.5(14) ?
C42B C37B C38B C39B -2.8(17) ?
S4B C37B C38B C39B -172.8(10) ?
F38B C38B C39B F39B -1(2) ?
C37B C38B C39B F39B -178.8(12) ?
F38B C38B C39B C40B -179.2(12) ?
C37B C38B C39B C40B 3(2) ?
F39B C39B C40B F40B 2(2) ?
C38B C39B C40B F40B -179.5(12) ?
F39B C39B C40B C41B 178.7(13) ?
C38B C39B C40B C41B -3(2) ?
F40B C40B C41B F41B -2(2) ?
C39B C40B C41B F41B -178.8(13) ?
F40B C40B C41B C42B 179.5(12) ?
C39B C40B C41B C42B 3(2) ?
F41B C41B C42B F42B -2.6(18) ?
C40B C41B C42B F42B 175.7(11) ?
F41B C41B C42B C37B 178.7(11) ?
C40B C41B C42B C37B -3.0(19) ?
C38B C37B C42B F42B -175.8(10) ?
S4B C37B C42B F42B -6.7(15) ?
C38B C37B C42B C41B 2.9(17) ?
S4B C37B C42B C41B 172.0(9) ?
S4C Os1C P1C C7C 83.4(3) ?
S2C Os1C P1C C7C -151.8(3) ?
S3C Os1C P1C C7C -34.0(3) ?
S4C Os1C P1C C13C -36.8(3) ?
S2C Os1C P1C C13C 88.0(3) ?
S3C Os1C P1C C13C -154.2(3) ?
S4C Os1C P1C C1C -156.1(3) ?
S2C Os1C P1C C1C -31.4(3) ?
S3C Os1C P1C C1C 86.5(3) ?
C7C P1C C1C C6C -96.8(9) ?
C13C P1C C1C C6C 12.3(9) ?
Os1C P1C C1C C6C 136.7(8) ?
C7C P1C C1C C2C 82.6(7) ?
C13C P1C C1C C2C -168.3(7) ?
Os1C P1C C1C C2C -43.9(8) ?
C6C C1C C2C C3C -0.1(12) ?
P1C C1C C2C C3C -179.6(7) ?
C1C C2C C3C C4C -0.6(13) ?
C2C C3C C4C C5C 0.6(17) ?
C3C C4C C5C C6C 0(2) ?
C4C C5C C6C C1C -0.8(19) ?
C2C C1C C6C C5C 0.8(16) ?
P1C C1C C6C C5C -179.7(9) ?
C13C P1C C7C C12C -101.5(9) ?
C1C P1C C7C C12C 7.0(9) ?
Os1C P1C C7C C12C 133.8(8) ?
C13C P1C C7C C8C 77.8(9) ?
C1C P1C C7C C8C -173.8(8) ?
Os1C P1C C7C C8C -47.0(9) ?
C12C C7C C8C C9C 0.6(15) ?
P1C C7C C8C C9C -178.7(8) ?
C7C C8C C9C C10C -0.9(17) ?
C8C C9C C10C C11C 0.9(17) ?
C9C C10C C11C C12C -0.7(19) ?
C10C C11C C12C C7C 0.4(19) ?
C8C C7C C12C C11C -0.4(16) ?
P1C C7C C12C C11C 178.9(9) ?
C7C P1C C13C C14C 11.5(9) ?
C1C P1C C13C C14C -96.7(9) ?
Os1C P1C C13C C14C 137.4(8) ?
C7C P1C C13C C18C -173.8(8) ?
C1C P1C C13C C18C 78.0(8) ?
Os1C P1C C13C C18C -47.9(9) ?
C18C C13C C14C C15C 0.3(16) ?
P1C C13C C14C C15C 175.0(9) ?
C13C C14C C15C C16C 0(2) ?
C14C C15C C16C C17C 0(2) ?
C15C C16C C17C C18C 0(2) ?
C16C C17C C18C C13C -0.1(18) ?
C14C C13C C18C C17C -0.1(15) ?
P1C C13C C18C C17C -175.0(8) ?
S2C Os1C S1C C19C -47.1(4) yes
S3C Os1C S1C C19C -164.5(4) yes
S4C Os1C S1C C19C 78.7(4) yes
Os1C S1C C19C C24C -24.1(10) ?
Os1C S1C C19C C20C 157.7(4) ?
C24C C19C C20C F20C 177.6(9) ?
S1C C19C C20C F20C -4.0(9) ?
C24C C19C C20C C21C -1.0(9) ?
S1C C19C C20C C21C 177.4(7) ?
F20C C20C C21C F21C 0.1(11) ?
C19C C20C C21C F21C 178.8(10) ?
F20C C20C C21C C22C -179.1(11) ?
C19C C20C C21C C22C -0.5(11) ?
F21C C21C C22C F22C 1.6(19) ?
C20C C21C C22C F22C -179.1(10) ?
F21C C21C C22C C23C -178.9(12) ?
C20C C21C C22C C23C 0.4(18) ?
F22C C22C C23C F23C -1(2) ?
C21C C22C C23C F23C 179.4(11) ?
F22C C22C C23C C24C -179.3(12) ?
C21C C22C C23C C24C 1(2) ?
F23C C23C C24C F24C -1.6(17) ?
C22C C23C C24C F24C 176.5(11) ?
F23C C23C C24C C19C 178.9(10) ?
C22C C23C C24C C19C -2.9(19) ?
C20C C19C C24C F24C -176.7(8) ?
S1C C19C C24C F24C 5.1(14) ?
C20C C19C C24C C23C 2.7(14) ?
S1C C19C C24C C23C -175.5(9) ?
S4C Os1C S2C C25C -102.6(3) ?
S3C Os1C S2C C25C 94.3(3) ?
S1C Os1C S2C C25C 1.0(3) ?
P1C Os1C S2C C25C 177.0(3) ?
Os1C S2C C25C C30C 118.8(8) ?
Os1C S2C C25C C26C -69.7(9) ?
C30C C25C C26C F26C 175.4(9) ?
S2C C25C C26C F26C 3.5(14) ?
C30C C25C C26C C27C -6.8(15) ?
S2C C25C C26C C27C -178.7(8) ?
F26C C26C C27C F27C -0.3(16) ?
C25C C26C C27C F27C -178.2(10) ?
F26C C26C C27C C28C -177.7(10) ?
C25C C26C C27C C28C 4.4(17) ?
F27C C27C C28C F28C 1.5(17) ?
C26C C27C C28C F28C 178.9(10) ?
F27C C27C C28C C29C -178.9(10) ?
C26C C27C C28C C29C -1.5(18) ?
F28C C28C C29C F29C -1.7(17) ?
C27C C28C C29C F29C 178.6(10) ?
F28C C28C C29C C30C -179.1(10) ?
C27C C28C C29C C30C 1.2(17) ?
F29C C29C C30C F30C 2.9(15) ?
C28C C29C C30C F30C -179.7(10) ?
F29C C29C C30C C25C 178.6(9) ?
C28C C29C C30C C25C -4.0(16) ?
C26C C25C C30C F30C -177.8(9) ?
S2C C25C C30C F30C -5.9(13) ?
C26C C25C C30C C29C 6.6(15) ?
S2C C25C C30C C29C 178.5(8) ?
S4C Os1C S3C C31C 89.1(3) ?
S2C Os1C S3C C31C -106.6(3) ?
S1C Os1C S3C C31C -8.1(3) ?
P1C Os1C S3C C31C 170.6(3) ?
Os1C S3C C31C C36C 97.1(9) ?
Os1C S3C C31C C32C -86.0(9) ?
C36C C31C C32C F32C 176.4(10) ?
S3C C31C C32C F32C -0.7(15) ?
C36C C31C C32C C33C -1.0(17) ?
S3C C31C C32C C33C -178.2(9) ?
F32C C32C C33C F33C 5.4(18) ?
C31C C32C C33C F33C -177.1(11) ?
F32C C32C C33C C34C 179.4(12) ?
C31C C32C C33C C34C -3.1(19) ?
F33C C33C C34C F34C -6(2) ?
C32C C33C C34C F34C -179.9(11) ?
F33C C33C C34C C35C -179.6(12) ?
C32C C33C C34C C35C 6(2) ?
F34C C34C C35C F35C 3(2) ?
C33C C34C C35C F35C 176.5(12) ?
F34C C34C C35C C36C -179.1(11) ?
C33C C34C C35C C36C -5(2) ?
F35C C35C C36C F36C -1.9(18) ?
C34C C35C C36C F36C 179.8(11) ?
F35C C35C C36C C31C 179.2(11) ?
C34C C35C C36C C31C 1.0(19) ?
C32C C31C C36C F36C -176.7(10) ?
S3C C31C C36C F36C 0.4(15) ?
C32C C31C C36C C35C 2.1(17) ?
S3C C31C C36C C35C 179.2(9) ?
S2C Os1C S4C C37C 89.6(3) ?
S3C Os1C S4C C37C -107.3(3) ?
S1C Os1C S4C C37C -14.6(3) ?
P1C Os1C S4C C37C 170.6(3) ?
Os1C S4C C37C C42C 76.9(10) ?
Os1C S4C C37C C38C -113.5(8) ?
C42C C37C C38C F38C 179.4(10) ?
S4C C37C C38C F38C 8.8(14) ?
C42C C37C C38C C39C -1.2(17) ?
S4C C37C C38C C39C -171.7(10) ?
F38C C38C C39C F39C 0.1(18) ?
C37C C38C C39C F39C -179.4(11) ?
F38C C38C C39C C40C 178.9(11) ?
C37C C38C C39C C40C -0.6(19) ?
F39C C39C C40C F40C -1.1(19) ?
C38C C39C C40C F40C -179.9(11) ?
F39C C39C C40C C41C 179.5(12) ?
C38C C39C C40C C41C 1(2) ?
F40C C40C C41C F41C 1.5(17) ?
C39C C40C C41C F41C -179.0(11) ?
F40C C40C C41C C42C -178.4(10) ?
C39C C40C C41C C42C 1.1(19) ?
F41C C41C C42C F42C -2.1(16) ?
C40C C41C C42C F42C 177.9(10) ?
F41C C41C C42C C37C 177.2(10) ?
C40C C41C C42C C37C -2.9(18) ?
C38C C37C C42C F42C -177.9(10) ?
S4C C37C C42C F42C -8.3(16) ?
C38C C37C C42C C41C 2.9(16) ?
S4C C37C C42C C41C 172.4(9) ?
